data_7153674
loop_
_publ_author_name
'Zhang, Ben'
'Zavalij, Peter Y.'
'Isaacs, Lyle'

_publ_section_title
;
 Acyclic CB[n]-type molecular containers: effect of solubilizing group on
 their function as solubilizing excipients.
;
_journal_issue 15
_journal_name_full 'Organic &amp; biomolecular chemistry'
_journal_page_first 2413
_journal_page_last 2422
_journal_paper_doi 10.1039/c3ob42603c
_journal_volume 12
_journal_year 2014
_chemical_absolute_configuration ad
_chemical_formula_moiety 'C50 H68 N20 O12,  4(Cl),  13.14(H2 O)'
_chemical_formula_sum 'C50 H94.28 Cl4 N20 O25.14'
_chemical_formula_weight 1519.77
_chemical_name_common '[CB4(Ph(OC2H4NH3)2)2]Cl4.nH2O'
_chemical_name_systematic
;
[CB4(Ph(OC2H4NH3)2)2]Cl4.nH2O
;
_space_group_crystal_system monoclinic
_space_group_IT_number 4
_space_group_name_Hall 'P 2yb'
_space_group_name_H-M_alt 'P 1 21 1'
_symmetry_space_group_name_Hall 'P 2yb'
_symmetry_space_group_name_H-M 'P 1 21 1'
_atom_sites_solution_hydrogens geom
_atom_sites_solution_primary direct
_atom_sites_solution_secondary difmap
_audit_creation_method 'SHELXL-97 & ZCIF'
_cell_angle_alpha 90
_cell_angle_beta 92.5526(12)
_cell_angle_gamma 90
_cell_formula_units_Z 4
_cell_length_a 13.7177(10)
_cell_length_b 27.048(2)
_cell_length_c 18.9817(14)
_cell_measurement_reflns_used 48774
_cell_measurement_temperature 150(2)
_cell_measurement_theta_max 30.5
_cell_measurement_theta_min 2.3
_cell_volume 7035.9(9)
_computing_cell_refinement Apex2
_computing_data_collection 'Apex2 (Bruker, 2010)'
_computing_data_reduction Apex2
_computing_molecular_graphics 'XSHEL (Bruker, 2004)'
_computing_publication_material SHELXL-2012
_computing_structure_refinement 'SHELXL-2012 (Sheldrick, 2012)'
_computing_structure_solution 'ShelXS-97 (Sheldrick, 2008)'
_diffrn_ambient_temperature 150(2)
_diffrn_detector 'CCD area detector'
_diffrn_detector_area_resol_mean 8.333
_diffrn_detector_type 'Bruker Smart Apex II'
_diffrn_measured_fraction_theta_full 0.998
_diffrn_measured_fraction_theta_max 0.995
_diffrn_measurement_device_type 'three-circle diffractometer'
_diffrn_measurement_method '\f and \w scans'
_diffrn_measurement_specimen_support 'MiTeGen loop'
_diffrn_orient_matrix_type standard
_diffrn_orient_matrix_UB_11 0.0720287
_diffrn_orient_matrix_UB_12 0.0005402
_diffrn_orient_matrix_UB_13 -0.0060845
_diffrn_orient_matrix_UB_21 -0.0013918
_diffrn_orient_matrix_UB_22 0.0369520
_diffrn_orient_matrix_UB_23 -0.0013993
_diffrn_orient_matrix_UB_31 0.0116052
_diffrn_orient_matrix_UB_32 0.0010648
_diffrn_orient_matrix_UB_33 0.0523641
_diffrn_radiation_monochromator graphite
_diffrn_radiation_source 'sealed tube'
_diffrn_radiation_type MoK\a
_diffrn_radiation_wavelength 0.71073
_diffrn_reflns_av_R_equivalents 0.0430
_diffrn_reflns_Laue_measured_fraction_full 0.998
_diffrn_reflns_Laue_measured_fraction_max 0.995
_diffrn_reflns_limit_h_max 19
_diffrn_reflns_limit_h_min -19
_diffrn_reflns_limit_k_max 38
_diffrn_reflns_limit_k_min -36
_diffrn_reflns_limit_l_max 26
_diffrn_reflns_limit_l_min -26
_diffrn_reflns_number 118279
_diffrn_reflns_point_group_measured_fraction_full 0.992
_diffrn_reflns_point_group_measured_fraction_max 0.957
_diffrn_reflns_theta_full 25.000
_diffrn_reflns_theta_max 29.999
_diffrn_reflns_theta_min 2.276
_diffrn_source_current 30.00
_diffrn_source_voltage 50.00
_diffrn_standards_decay_% 0
_exptl_absorpt_coefficient_mu 0.259
_exptl_absorpt_correction_T_max 0.954
_exptl_absorpt_correction_T_min 0.847
_exptl_absorpt_correction_type multi-scan
_exptl_absorpt_process_details 'SADABS (Sheldrick, 2008)'
_exptl_crystal_colour colourless
_exptl_crystal_density_diffrn 1.435
_exptl_crystal_density_method 'not measured'
_exptl_crystal_description plate
_exptl_crystal_F_000 3214
_exptl_crystal_id 'Isaacs-BenZhang AH-BZ 150K'
_exptl_crystal_size_max 0.48
_exptl_crystal_size_mid 0.44
_exptl_crystal_size_min 0.18
_refine_diff_density_max 0.689
_refine_diff_density_min -0.916
_refine_diff_density_rms 0.071
_refine_ls_abs_structure_details
;
 Refined as an inversion twin.
;
_refine_ls_abs_structure_Flack 0.49(5)
_refine_ls_extinction_method none
_refine_ls_goodness_of_fit_ref 1.011
_refine_ls_hydrogen_treatment constr
_refine_ls_matrix_type full
_refine_ls_number_parameters 1686
_refine_ls_number_reflns 39291
_refine_ls_number_restraints 31
_refine_ls_restrained_S_all 1.012
_refine_ls_R_factor_all 0.0583
_refine_ls_R_factor_gt 0.0529
_refine_ls_shift/su_max 0.001
_refine_ls_shift/su_mean 0.000
_refine_ls_structure_factor_coef Fsqd
_refine_ls_weighting_details
;
 w=1/[\s^2^(Fo^2^)+(0.0100P)^2^+9.0000P]
 where P=(Fo^2^+2Fc^2^)/3
;
_refine_ls_weighting_scheme calc
_refine_ls_wR_factor_gt 0.1210
_refine_ls_wR_factor_ref 0.1234
_reflns_Friedel_coverage 0.887
_reflns_Friedel_fraction_full 0.987
_reflns_Friedel_fraction_max 0.918
_reflns_number_gt 34631
_reflns_number_total 39291
_reflns_threshold_expression 'I > 2\s(I)'
_cod_data_source_file c3ob42603c3.cif
_cod_data_source_block 2349
_cod_database_code 7153674
_shelx_space_group_comment
;
The symmetry employed for this shelxl refinement is uniquely defined
by the following loop, which should always be used as a source of
symmetry information in preference to the above space-group names.
They are only intended as comments.
;
_shelx_estimated_absorpt_t_min 0.886
_shelx_estimated_absorpt_t_max 0.955
_diffrn_reflns_sigmai/neti 0.0463

loop_
_space_group_symop_operation_xyz
'x, y, z'
'-x, y+1/2, -z'

loop_
_atom_site_label
_atom_site_type_symbol
_atom_site_fract_x
_atom_site_fract_y
_atom_site_fract_z
_atom_site_U_iso_or_equiv
_atom_site_adp_type
_atom_site_occupancy
_atom_site_site_symmetry_order
_atom_site_calc_flag
_atom_site_refinement_flags
_atom_site_disorder_assembly
_atom_site_disorder_group
N1C N 0.8717(8) 0.5386(4) 0.5173(5) 0.034(3) Uani 0.322(6) 1 d PDU A 2
H1C1 H 0.8150 0.5481 0.4944 0.051 Uiso 0.322(6) 1 calc PRD A 2
H1C2 H 0.9232 0.5507 0.4941 0.051 Uiso 0.322(6) 1 calc PRD A 2
H1C3 H 0.8736 0.5505 0.5621 0.051 Uiso 0.322(6) 1 calc PRD A 2
C2C C 0.8772(10) 0.4832(5) 0.5191(6) 0.037(3) Uani 0.322(6) 1 d PDU A 2
H2C1 H 0.9443 0.4725 0.5327 0.045 Uiso 0.322(6) 1 calc PRD A 2
H2C2 H 0.8590 0.4694 0.4720 0.045 Uiso 0.322(6) 1 calc PRD A 2
C3C C 0.8050(13) 0.4651(7) 0.5741(6) 0.038(2) Uani 0.322(6) 1 d PDU A 2
H3C1 H 0.7397 0.4802 0.5664 0.045 Uiso 0.322(6) 1 calc PRD A 2
H3C2 H 0.7989 0.4287 0.5740 0.045 Uiso 0.322(6) 1 calc PRD A 2
O4C O 0.8542(3) 0.48303(12) 0.63811(15) 0.0419(8) Uani 0.322(6) 1 d PDU A 2
N1A N 1.0061(6) 0.4235(2) 0.5718(3) 0.0566(19) Uani 0.678(6) 1 d PDU A 1
H1A1 H 1.0289 0.4409 0.6101 0.085 Uiso 0.678(6) 1 calc PRD A 1
H1A2 H 1.0557 0.4179 0.5425 0.085 Uiso 0.678(6) 1 calc PRD A 1
H1A3 H 0.9816 0.3940 0.5861 0.085 Uiso 0.678(6) 1 calc PRD A 1
C2A C 0.9275(5) 0.4523(2) 0.5337(3) 0.0378(15) Uani 0.678(6) 1 d PDU A 1
H2A1 H 0.9121 0.4366 0.4874 0.045 Uiso 0.678(6) 1 calc PRD A 1
H2A2 H 0.9514 0.4862 0.5249 0.045 Uiso 0.678(6) 1 calc PRD A 1
C3A C 0.8342(6) 0.4552(3) 0.5753(3) 0.038(2) Uani 0.678(6) 1 d PDU A 1
H3A1 H 0.7815 0.4713 0.5463 0.045 Uiso 0.678(6) 1 calc PRD A 1
H3A2 H 0.8123 0.4215 0.5874 0.045 Uiso 0.678(6) 1 calc PRD A 1
O4A O 0.8542(3) 0.48303(12) 0.63811(15) 0.0419(8) Uani 0.678(6) 1 d PDU A 1
C5A C 0.7905(3) 0.48211(15) 0.69245(19) 0.0294(8) Uani 1 1 d D . .
C6A C 0.6989(4) 0.46070(16) 0.6879(2) 0.0370(10) Uani 1 1 d D A .
H6A H 0.6758 0.4461 0.6448 0.044 Uiso 1 1 calc RD . .
C7A C 0.6409(3) 0.46024(15) 0.7451(2) 0.0324(8) Uani 1 1 d D . .
H7A H 0.5779 0.4457 0.7410 0.039 Uiso 1 1 calc RD A .
C8A C 0.6738(3) 0.48090(14) 0.8088(2) 0.0257(7) Uani 1 1 d D A .
O9A O 0.6230(2) 0.48040(11) 0.86920(14) 0.0286(6) Uani 1 1 d D . .
C10A C 0.5280(3) 0.45835(14) 0.8664(2) 0.0288(8) Uani 1 1 d D A .
H10A H 0.5315 0.4235 0.8507 0.035 Uiso 1 1 calc RD . .
H10B H 0.4835 0.4766 0.8332 0.035 Uiso 1 1 calc RD . .
C11A C 0.4925(3) 0.46118(15) 0.9403(2) 0.0304(8) Uani 1 1 d D . .
H11A H 0.4940 0.4960 0.9565 0.036 Uiso 1 1 calc RD A .
H11B H 0.4241 0.4495 0.9406 0.036 Uiso 1 1 calc RD . .
N12A N 0.5549(3) 0.43027(12) 0.98963(17) 0.0295(7) Uani 1 1 d D A .
H12A H 0.5516 0.3981 0.9757 0.044 Uiso 1 1 calc RD . .
H12B H 0.5332 0.4330 1.0341 0.044 Uiso 1 1 calc RD . .
H12C H 0.6178 0.4409 0.9891 0.044 Uiso 1 1 calc RD . .
C13A C 0.8235(3) 0.50530(14) 0.75492(18) 0.0235(7) Uani 1 1 d D A .
C14A C 0.7653(3) 0.50442(13) 0.81323(18) 0.0210(7) Uani 1 1 d D . .
C15A C 0.9219(3) 0.53047(15) 0.75891(18) 0.0261(7) Uani 1 1 d D . .
H15A H 0.9634 0.5146 0.7964 0.031 Uiso 1 1 calc RD A .
H15B H 0.9538 0.5256 0.7136 0.031 Uiso 1 1 calc RD . .
C16A C 0.7988(3) 0.52928(13) 0.88194(17) 0.0207(6) Uani 1 1 d D A .
H16A H 0.7490 0.5238 0.9174 0.025 Uiso 1 1 calc RD . .
H16B H 0.8603 0.5137 0.8999 0.025 Uiso 1 1 calc RD . .
N17A N 0.9162(2) 0.58329(12) 0.77340(14) 0.0209(6) Uani 1 1 d D A .
C18A C 0.9017(2) 0.60292(13) 0.84412(16) 0.0180(6) Uani 1 1 d D . .
C19A C 0.9909(2) 0.59405(14) 0.89294(17) 0.0231(7) Uani 1 1 d D A .
H19A H 0.9793 0.6077 0.9397 0.035 Uiso 1 1 calc RD . .
H19B H 1.0477 0.6103 0.8736 0.035 Uiso 1 1 calc RD . .
H19C H 1.0032 0.5584 0.8970 0.035 Uiso 1 1 calc RD . .
N20A N 0.8146(2) 0.58234(11) 0.87400(14) 0.0182(5) Uani 1 1 d D A .
O21A O 0.88973(18) 0.60916(11) 0.65766(12) 0.0273(6) Uani 1 1 d D A .
C22A C 0.8916(2) 0.61704(14) 0.72189(16) 0.0215(7) Uani 1 1 d D . .
C23A C 0.7439(2) 0.61682(12) 0.88413(15) 0.0170(6) Uani 1 1 d D . .
O24A O 0.66807(16) 0.61014(9) 0.91299(11) 0.0197(5) Uani 1 1 d D A .
N25A N 0.8716(2) 0.66105(12) 0.75282(14) 0.0227(6) Uani 1 1 d D A .
C26A C 0.8733(2) 0.65877(13) 0.83014(15) 0.0185(6) Uani 1 1 d D A .
C27A C 0.9426(3) 0.69643(14) 0.86425(18) 0.0249(7) Uani 1 1 d D . .
H27A H 1.0083 0.6914 0.8472 0.037 Uiso 1 1 calc RD A .
H27B H 0.9441 0.6924 0.9156 0.037 Uiso 1 1 calc RD . .
H27C H 0.9202 0.7299 0.8519 0.037 Uiso 1 1 calc RD . .
N28A N 0.7751(2) 0.66153(11) 0.85707(13) 0.0177(5) Uani 1 1 d D A .
C29A C 0.8620(3) 0.70562(15) 0.71170(18) 0.0263(7) Uani 1 1 d D . .
H29A H 0.8810 0.6985 0.6630 0.032 Uiso 1 1 calc RD A .
H29B H 0.9079 0.7306 0.7318 0.032 Uiso 1 1 calc RD . .
C30A C 0.7270(2) 0.70688(13) 0.87600(15) 0.0193(6) Uani 1 1 d D . .
H30A H 0.7765 0.7302 0.8960 0.023 Uiso 1 1 calc RD A .
H30B H 0.6806 0.6996 0.9131 0.023 Uiso 1 1 calc RD . .
N31A N 0.7642(2) 0.72633(12) 0.70886(14) 0.0229(6) Uani 1 1 d D A .
C32A C 0.7272(2) 0.75744(13) 0.76342(16) 0.0201(6) Uani 1 1 d D . .
H32A H 0.7790 0.7793 0.7852 0.024 Uiso 1 1 calc RD A .
N33A N 0.6741(2) 0.73063(11) 0.81638(14) 0.0190(5) Uani 1 1 d D A .
O34A O 0.7180(2) 0.70364(12) 0.59463(13) 0.0340(6) Uani 1 1 d D A .
C35A C 0.7061(3) 0.72832(15) 0.64835(17) 0.0242(7) Uani 1 1 d D . .
C36A C 0.5842(2) 0.75062(13) 0.82401(17) 0.0199(6) Uani 1 1 d D . .
O37A O 0.52897(19) 0.74084(10) 0.87168(13) 0.0264(5) Uani 1 1 d D A .
N38A N 0.6309(2) 0.76034(12) 0.65790(14) 0.0218(6) Uani 1 1 d D A .
C39A C 0.6452(3) 0.78737(13) 0.72458(16) 0.0210(6) Uani 1 1 d D A .
H39A H 0.6647 0.8225 0.7168 0.025 Uiso 1 1 calc RD . .
N40A N 0.5655(2) 0.78362(11) 0.77042(14) 0.0199(5) Uani 1 1 d D A .
C41A C 0.5776(3) 0.78257(15) 0.59787(18) 0.0270(8) Uani 1 1 d D . .
H41A H 0.5840 0.8190 0.6009 0.032 Uiso 1 1 calc RD A .
H41B H 0.6075 0.7717 0.5539 0.032 Uiso 1 1 calc RD . .
C42A C 0.4741(3) 0.81041(13) 0.75805(18) 0.0232(7) Uani 1 1 d D . .
H42A H 0.4421 0.8141 0.8035 0.028 Uiso 1 1 calc RD A .
H42B H 0.4889 0.8440 0.7406 0.028 Uiso 1 1 calc RD . .
N43A N 0.4762(2) 0.76985(13) 0.59415(15) 0.0263(6) Uani 1 1 d D A .
C44A C 0.4027(3) 0.79581(14) 0.63264(17) 0.0235(7) Uani 1 1 d D . .
H44A H 0.4016 0.8320 0.6215 0.028 Uiso 1 1 calc RD A .
N45A N 0.4069(2) 0.78678(12) 0.70823(15) 0.0228(6) Uani 1 1 d D A .
O46A O 0.48464(18) 0.70933(11) 0.50926(13) 0.0271(5) Uani 1 1 d D A .
C47A C 0.4384(3) 0.73382(14) 0.55008(17) 0.0229(7) Uani 1 1 d D . .
C48A C 0.3226(3) 0.76484(14) 0.72970(18) 0.0244(7) Uani 1 1 d D . .
O49A O 0.3011(2) 0.75936(11) 0.79106(13) 0.0295(6) Uani 1 1 d D A .
N50A N 0.3396(2) 0.73163(13) 0.55907(15) 0.0246(6) Uani 1 1 d D A .
C51A C 0.3068(3) 0.76975(15) 0.60675(17) 0.0250(7) Uani 1 1 d D A .
H51A H 0.2604 0.7933 0.5823 0.030 Uiso 1 1 calc RD . .
N52A N 0.2677(2) 0.75018(14) 0.67138(15) 0.0298(7) Uani 1 1 d D A .
C53A C 0.2745(2) 0.69740(15) 0.52217(16) 0.0250(7) Uani 1 1 d D . .
H53A H 0.3065 0.6852 0.4798 0.030 Uiso 1 1 calc RD A .
H53B H 0.2148 0.7154 0.5060 0.030 Uiso 1 1 calc RD . .
C54A C 0.1691(3) 0.73123(16) 0.67659(18) 0.0282(8) Uani 1 1 d D . .
H54A H 0.1437 0.7416 0.7223 0.034 Uiso 1 1 calc RD A .
H54B H 0.1268 0.7460 0.6386 0.034 Uiso 1 1 calc RD . .
N55A N 0.2465(2) 0.65526(13) 0.56379(14) 0.0231(6) Uani 1 1 d D A .
C56A C 0.1592(2) 0.65023(16) 0.60512(17) 0.0243(7) Uani 1 1 d D . .
C57A C 0.0670(3) 0.66210(18) 0.56114(18) 0.0300(8) Uani 1 1 d D A .
H57A H 0.0643 0.6977 0.5515 0.045 Uiso 1 1 calc RD . .
H57B H 0.0098 0.6523 0.5870 0.045 Uiso 1 1 calc RD . .
H57C H 0.0673 0.6439 0.5165 0.045 Uiso 1 1 calc RD . .
N58A N 0.1640(2) 0.67871(13) 0.67124(14) 0.0266(7) Uani 1 1 d D A .
O59A O 0.39354(18) 0.61504(12) 0.55235(13) 0.0286(6) Uani 1 1 d D A .
C60A C 0.3114(2) 0.61748(15) 0.57688(16) 0.0245(7) Uani 1 1 d D . .
C61A C 0.1606(2) 0.64881(16) 0.72992(17) 0.0243(8) Uani 1 1 d D . .
O62A O 0.15956(19) 0.66336(12) 0.79152(13) 0.0290(6) Uani 1 1 d D A .
N63A N 0.2699(2) 0.58349(13) 0.61697(15) 0.0233(6) Uani 1 1 d D A .
C64A C 0.1696(2) 0.59555(15) 0.63338(16) 0.0244(7) Uani 1 1 d D A .
C65A C 0.0994(3) 0.55724(17) 0.60082(18) 0.0288(8) Uani 1 1 d D . .
H65A H 0.1083 0.5552 0.5500 0.043 Uiso 1 1 calc RD A .
H65B H 0.0321 0.5670 0.6092 0.043 Uiso 1 1 calc RD . .
H65C H 0.1128 0.5249 0.6224 0.043 Uiso 1 1 calc RD . .
N66A N 0.1560(2) 0.60038(13) 0.70901(14) 0.0239(6) Uani 1 1 d D A .
C67A C 0.3253(3) 0.54391(15) 0.65229(17) 0.0235(7) Uani 1 1 d D . .
H67A H 0.3822 0.5354 0.6243 0.028 Uiso 1 1 calc RD A .
H67B H 0.2837 0.5141 0.6550 0.028 Uiso 1 1 calc RD . .
C68A C 0.1850(2) 0.56103(16) 0.75910(16) 0.0239(7) Uani 1 1 d D . .
H68A H 0.1691 0.5284 0.7378 0.029 Uiso 1 1 calc RD A .
H68B H 0.1476 0.5645 0.8022 0.029 Uiso 1 1 calc RD . .
C69A C 0.3605(2) 0.55902(14) 0.72592(17) 0.0202(6) Uani 1 1 d D A .
C70A C 0.2942(2) 0.56328(15) 0.77886(17) 0.0219(7) Uani 1 1 d D A .
N71A N 0.5957(2) 0.61677(17) 0.56641(18) 0.0378(8) Uani 1 1 d D . .
H71A H 0.5311 0.6103 0.5706 0.057 Uiso 1 1 calc RD . .
H71B H 0.6131 0.6092 0.5220 0.057 Uiso 1 1 calc RD . .
H71C H 0.6072 0.6494 0.5749 0.057 Uiso 1 1 calc RD . .
C72A C 0.6539(3) 0.58651(17) 0.6182(2) 0.0309(8) Uani 1 1 d D . .
H72A H 0.7222 0.5984 0.6207 0.037 Uiso 1 1 calc RD . .
H72B H 0.6540 0.5516 0.6023 0.037 Uiso 1 1 calc RD . .
C73A C 0.6120(3) 0.58957(16) 0.6909(2) 0.0278(8) Uani 1 1 d D . .
H73A H 0.6543 0.5718 0.7260 0.033 Uiso 1 1 calc RD . .
H73B H 0.6062 0.6244 0.7059 0.033 Uiso 1 1 calc RD . .
O74A O 0.51878(17) 0.56702(11) 0.68388(13) 0.0256(5) Uani 1 1 d D A .
C75A C 0.4597(2) 0.56981(13) 0.74047(17) 0.0211(6) Uani 1 1 d D . .
C76A C 0.4925(3) 0.58196(15) 0.80825(18) 0.0226(7) Uani 1 1 d D A .
H76A H 0.5595 0.5893 0.8179 0.027 Uiso 1 1 calc RD . .
C77A C 0.4270(3) 0.58339(14) 0.86238(18) 0.0220(7) Uani 1 1 d D . .
H77A H 0.4498 0.5908 0.9092 0.026 Uiso 1 1 calc RD A .
C78A C 0.3283(2) 0.57397(14) 0.84798(17) 0.0204(7) Uani 1 1 d D A .
O79A O 0.25911(18) 0.57540(11) 0.89857(12) 0.0260(6) Uani 1 1 d D . .
C80A C 0.2933(2) 0.57333(14) 0.97103(16) 0.0199(6) Uani 1 1 d D A .
H80A H 0.3278 0.6043 0.9846 0.024 Uiso 1 1 calc RD . .
H80B H 0.3389 0.5453 0.9787 0.024 Uiso 1 1 calc RD . .
C81A C 0.2045(3) 0.56667(13) 1.01384(16) 0.0213(7) Uani 1 1 d D . .
H81A H 0.2230 0.5709 1.0645 0.026 Uiso 1 1 calc RD A .
H81B H 0.1557 0.5924 1.0005 0.026 Uiso 1 1 calc RD . .
N82A N 0.1600(2) 0.51670(12) 1.00238(15) 0.0231(6) Uani 1 1 d D A .
H82A H 0.1470 0.5119 0.9555 0.035 Uiso 1 1 calc RD . .
H82B H 0.1035 0.5147 1.0257 0.035 Uiso 1 1 calc RD . .
H82C H 0.2023 0.4931 1.0191 0.035 Uiso 1 1 calc RD . .
N1D N 0.6416(5) 0.7270(3) 0.4186(4) 0.0335(17) Uani 0.483(6) 1 d PDU B 2
H1D1 H 0.6234 0.7154 0.3750 0.050 Uiso 0.483(6) 1 calc PRD B 2
H1D2 H 0.5987 0.7163 0.4505 0.050 Uiso 0.483(6) 1 calc PRD B 2
H1D3 H 0.7025 0.7158 0.4311 0.050 Uiso 0.483(6) 1 calc PRD B 2
C2D C 0.6421(8) 0.7827(3) 0.4174(5) 0.037(2) Uani 0.483(6) 1 d PDU B 2
H2D1 H 0.5755 0.7950 0.4052 0.045 Uiso 0.483(6) 1 calc PRD B 2
H2D2 H 0.6620 0.7954 0.4648 0.045 Uiso 0.483(6) 1 calc PRD B 2
C3D C 0.7109(15) 0.8011(15) 0.3648(9) 0.033(3) Uani 0.483(6) 1 d PDU B 2
H3D1 H 0.7114 0.8377 0.3626 0.040 Uiso 0.483(6) 1 calc PRD B 2
H3D2 H 0.7781 0.7890 0.3752 0.040 Uiso 0.483(6) 1 calc PRD B 2
O4D O 0.6696(2) 0.77993(11) 0.30061(14) 0.0323(6) Uani 0.483(6) 1 d PDU B 2
N1B N 0.5286(5) 0.8415(3) 0.3653(3) 0.0344(16) Uani 0.517(6) 1 d PDU B 1
H1B1 H 0.5472 0.8738 0.3675 0.052 Uiso 0.517(6) 1 calc PRD B 1
H1B2 H 0.4690 0.8381 0.3840 0.052 Uiso 0.517(6) 1 calc PRD B 1
H1B3 H 0.5253 0.8315 0.3195 0.052 Uiso 0.517(6) 1 calc PRD B 1
C2B C 0.6019(6) 0.8105(3) 0.4065(3) 0.0341(19) Uani 0.517(6) 1 d PDU B 1
H2B1 H 0.6185 0.8265 0.4523 0.041 Uiso 0.517(6) 1 calc PRD B 1
H2B2 H 0.5733 0.7777 0.4160 0.041 Uiso 0.517(6) 1 calc PRD B 1
C3B C 0.6922(14) 0.8041(14) 0.3666(9) 0.033(3) Uani 0.517(6) 1 d PDU B 1
H3B1 H 0.7217 0.8368 0.3580 0.040 Uiso 0.517(6) 1 calc PRD B 1
H3B2 H 0.7402 0.7841 0.3948 0.040 Uiso 0.517(6) 1 calc PRD B 1
O4B O 0.6696(2) 0.77993(11) 0.30061(14) 0.0323(6) Uani 0.517(6) 1 d PDU B 1
C5B C 0.7301(3) 0.78358(14) 0.24415(18) 0.0254(7) Uani 1 1 d D . .
C6B C 0.8192(3) 0.80534(15) 0.2479(2) 0.0296(8) Uani 1 1 d D B .
H6B H 0.8439 0.8191 0.2912 0.036 Uiso 1 1 calc RD . .
C7B C 0.8750(3) 0.80753(15) 0.1878(2) 0.0281(8) Uani 1 1 d D . .
H7B H 0.9373 0.8229 0.1901 0.034 Uiso 1 1 calc RD B .
C8B C 0.8386(3) 0.78719(13) 0.12525(18) 0.0219(6) Uani 1 1 d D B .
O9B O 0.88767(19) 0.78858(10) 0.06261(14) 0.0268(5) Uani 1 1 d D . .
C10B C 0.9836(3) 0.80885(15) 0.0656(2) 0.0298(8) Uani 1 1 d D B .
H10C H 1.0260 0.7907 0.1004 0.036 Uiso 1 1 calc RD . .
H10D H 0.9820 0.8441 0.0793 0.036 Uiso 1 1 calc RD . .
C11B C 1.0205(3) 0.80322(16) -0.0074(2) 0.0336(9) Uani 1 1 d D . .
H11C H 1.0901 0.8129 -0.0069 0.040 Uiso 1 1 calc RD B .
H11D H 1.0158 0.7681 -0.0217 0.040 Uiso 1 1 calc RD . .
N12B N 0.9643(3) 0.83400(15) -0.0598(2) 0.0384(9) Uani 1 1 d D B .
H12D H 0.9008 0.8241 -0.0620 0.058 Uiso 1 1 calc RD . .
H12E H 0.9898 0.8304 -0.1029 0.058 Uiso 1 1 calc RD . .
H12F H 0.9678 0.8663 -0.0465 0.058 Uiso 1 1 calc RD . .
C13B C 0.6920(3) 0.76173(13) 0.18118(17) 0.0204(6) Uani 1 1 d D B .
C14B C 0.7480(3) 0.76336(12) 0.12143(17) 0.0194(6) Uani 1 1 d D . .
C15B C 0.5926(2) 0.73704(13) 0.17830(18) 0.0215(6) Uani 1 1 d D . .
H15C H 0.5620 0.7420 0.2241 0.026 Uiso 1 1 calc RD B .
H15D H 0.5506 0.7533 0.1414 0.026 Uiso 1 1 calc RD . .
C16B C 0.7119(2) 0.73855(12) 0.05354(16) 0.0183(6) Uani 1 1 d D B .
H16C H 0.6499 0.7543 0.0368 0.022 Uiso 1 1 calc RD . .
H16D H 0.7603 0.7439 0.0171 0.022 Uiso 1 1 calc RD . .
N17B N 0.5963(2) 0.68417(10) 0.16336(13) 0.0175(5) Uani 1 1 d D B .
C18B C 0.6098(2) 0.66522(12) 0.09248(15) 0.0151(5) Uani 1 1 d D . .
C19B C 0.5197(2) 0.67402(14) 0.04390(17) 0.0211(6) Uani 1 1 d D B .
H19D H 0.5070 0.7096 0.0402 0.032 Uiso 1 1 calc RD . .
H19E H 0.4632 0.6575 0.0634 0.032 Uiso 1 1 calc RD . .
H19F H 0.5310 0.6606 -0.0030 0.032 Uiso 1 1 calc RD . .
N20B N 0.69603(19) 0.68535(10) 0.06159(14) 0.0162(5) Uani 1 1 d D B .
O21B O 0.62117(17) 0.65869(10) 0.27866(12) 0.0229(5) Uani 1 1 d D B .
C22B C 0.6195(2) 0.65101(13) 0.21483(16) 0.0181(6) Uani 1 1 d D . .
C23B C 0.7658(2) 0.65130(12) 0.05136(15) 0.0155(6) Uani 1 1 d D . .
O24B O 0.84352(17) 0.65813(9) 0.02235(11) 0.0194(4) Uani 1 1 d D B .
N25B N 0.6402(2) 0.60612(11) 0.18348(13) 0.0194(5) Uani 1 1 d D B .
C26B C 0.6380(2) 0.60927(12) 0.10599(15) 0.0155(5) Uani 1 1 d D B .
C27B C 0.5688(2) 0.57139(13) 0.07188(18) 0.0220(6) Uani 1 1 d D . .
H27D H 0.5713 0.5736 0.0205 0.033 Uiso 1 1 calc RD B .
H27E H 0.5021 0.5780 0.0859 0.033 Uiso 1 1 calc RD . .
H27F H 0.5883 0.5381 0.0874 0.033 Uiso 1 1 calc RD . .
N28B N 0.73606(19) 0.60656(10) 0.07832(13) 0.0159(5) Uani 1 1 d D B .
C29B C 0.6495(2) 0.56112(14) 0.22419(17) 0.0215(6) Uani 1 1 d D . .
H29C H 0.6043 0.5361 0.2031 0.026 Uiso 1 1 calc RD B .
H29D H 0.6291 0.5678 0.2726 0.026 Uiso 1 1 calc RD . .
C30B C 0.7866(2) 0.56154(12) 0.06124(15) 0.0162(6) Uani 1 1 d D . .
H30C H 0.8342 0.5689 0.0250 0.019 Uiso 1 1 calc RD B .
H30D H 0.7388 0.5376 0.0407 0.019 Uiso 1 1 calc RD . .
N31B N 0.7469(2) 0.54064(11) 0.22823(14) 0.0214(6) Uani 1 1 d D B .
C32B C 0.7858(2) 0.51017(12) 0.17315(16) 0.0180(6) Uani 1 1 d D . .
H32B H 0.7350 0.4883 0.1502 0.022 Uiso 1 1 calc RD B .
N33B N 0.8379(2) 0.53889(10) 0.12193(14) 0.0171(5) Uani 1 1 d D B .
O34B O 0.7912(2) 0.56237(11) 0.34300(13) 0.0292(6) Uani 1 1 d D B .
C35B C 0.8036(2) 0.53862(14) 0.28882(17) 0.0212(6) Uani 1 1 d D . .
C36B C 0.9320(2) 0.52150(12) 0.11554(17) 0.0188(6) Uani 1 1 d D . .
O37B O 0.98809(18) 0.53468(10) 0.07126(13) 0.0237(5) Uani 1 1 d D B .
N38B N 0.8784(2) 0.50554(11) 0.27982(14) 0.0211(6) Uani 1 1 d D B .
C39B C 0.8678(2) 0.48047(12) 0.21191(16) 0.0186(6) Uani 1 1 d D B .
H39B H 0.8499 0.4449 0.2173 0.022 Uiso 1 1 calc RD . .
N40B N 0.9496(2) 0.48671(11) 0.16772(14) 0.0200(5) Uani 1 1 d D B .
C41B C 0.9353(3) 0.48602(14) 0.33951(18) 0.0237(7) Uani 1 1 d D . .
H41C H 0.9057 0.4971 0.3835 0.028 Uiso 1 1 calc RD B .
H41D H 0.9321 0.4495 0.3382 0.028 Uiso 1 1 calc RD . .
C42B C 1.0406(3) 0.46026(13) 0.17925(18) 0.0230(7) Uani 1 1 d D . .
H42C H 1.0263 0.4266 0.1966 0.028 Uiso 1 1 calc RD B .
H42D H 1.0721 0.4567 0.1336 0.028 Uiso 1 1 calc RD . .
N43B N 1.0364(2) 0.50097(12) 0.34155(15) 0.0240(6) Uani 1 1 d D B .
C44B C 1.1111(3) 0.47563(13) 0.30456(17) 0.0226(7) Uani 1 1 d D . .
H44B H 1.1132 0.4396 0.3162 0.027 Uiso 1 1 calc RD B .
N45B N 1.1083(2) 0.48399(12) 0.22904(15) 0.0224(6) Uani 1 1 d D B .
O46B O 1.02459(18) 0.56108(10) 0.42685(12) 0.0241(5) Uani 1 1 d D B .
C47B C 1.0730(2) 0.53685(13) 0.38590(16) 0.0199(6) Uani 1 1 d D . .
C48B C 1.1913(3) 0.50641(13) 0.20723(17) 0.0214(6) Uani 1 1 d D . .
O49B O 1.2129(2) 0.51249(10) 0.14644(13) 0.0266(5) Uani 1 1 d D B .
N50B N 1.1715(2) 0.53974(12) 0.37759(15) 0.0217(6) Uani 1 1 d D B .
C51B C 1.2061(3) 0.50253(13) 0.33035(17) 0.0210(6) Uani 1 1 d D B .
H51B H 1.2525 0.4793 0.3554 0.025 Uiso 1 1 calc RD . .
N52B N 1.2458(2) 0.52111(11) 0.26634(14) 0.0220(6) Uani 1 1 d D B .
C53B C 1.2360(2) 0.57479(13) 0.41484(16) 0.0198(6) Uani 1 1 d D . .
H53C H 1.2033 0.5871 0.4569 0.024 Uiso 1 1 calc RD B .
H53D H 1.2960 0.5572 0.4315 0.024 Uiso 1 1 calc RD . .
C54B C 1.3434(3) 0.54073(14) 0.26065(18) 0.0231(7) Uani 1 1 d D . .
H54C H 1.3687 0.5305 0.2149 0.028 Uiso 1 1 calc RD B .
H54D H 1.3864 0.5263 0.2985 0.028 Uiso 1 1 calc RD . .
N55B N 1.2632(2) 0.61660(11) 0.37268(14) 0.0193(5) Uani 1 1 d D B .
C56B C 1.3504(2) 0.62231(14) 0.33176(16) 0.0181(6) Uani 1 1 d D . .
C57B C 1.4434(2) 0.61112(15) 0.37606(17) 0.0235(7) Uani 1 1 d D B .
H57D H 1.4452 0.5759 0.3882 0.035 Uiso 1 1 calc RD . .
H57E H 1.4443 0.6309 0.4194 0.035 Uiso 1 1 calc RD . .
H57F H 1.5004 0.6194 0.3491 0.035 Uiso 1 1 calc RD . .
N58B N 1.3470(2) 0.59416(11) 0.26583(14) 0.0209(6) Uani 1 1 d D B .
O59B O 1.11549(17) 0.65592(10) 0.38339(12) 0.0234(5) Uani 1 1 d D B .
C60B C 1.1971(2) 0.65408(13) 0.35929(15) 0.0178(6) Uani 1 1 d D . .
C61B C 1.3498(2) 0.62376(14) 0.20653(16) 0.0189(6) Uani 1 1 d D . .
O62B O 1.35197(18) 0.60899(10) 0.14563(12) 0.0235(5) Uani 1 1 d D B .
N63B N 1.23887(19) 0.68904(11) 0.31939(13) 0.0178(5) Uani 1 1 d D B .
C64B C 1.3397(2) 0.67710(13) 0.30325(15) 0.0170(6) Uani 1 1 d D B .
C65B C 1.4094(2) 0.71550(14) 0.33581(17) 0.0223(7) Uani 1 1 d D . .
H65D H 1.4764 0.7075 0.3237 0.033 Uiso 1 1 calc RD B .
H65E H 1.4049 0.7153 0.3872 0.033 Uiso 1 1 calc RD . .
H65F H 1.3919 0.7483 0.3174 0.033 Uiso 1 1 calc RD . .
N66B N 1.35321(19) 0.67206(11) 0.22774(13) 0.0173(5) Uani 1 1 d D B .
C67B C 1.1820(2) 0.72747(13) 0.28353(16) 0.0186(6) Uani 1 1 d D . .
H67C H 1.2221 0.7578 0.2806 0.022 Uiso 1 1 calc RD B .
H67D H 1.1245 0.7354 0.3111 0.022 Uiso 1 1 calc RD . .
C68B C 1.3233(2) 0.71138(13) 0.17697(16) 0.0189(6) Uani 1 1 d D . .
H68C H 1.3612 0.7082 0.1340 0.023 Uiso 1 1 calc RD B .
H68D H 1.3376 0.7442 0.1982 0.023 Uiso 1 1 calc RD . .
C69B C 1.1483(2) 0.71158(12) 0.20998(16) 0.0173(6) Uani 1 1 d D B .
C70B C 1.2163(2) 0.70771(13) 0.15738(16) 0.0171(6) Uani 1 1 d D B .
N71B N 0.9138(2) 0.65142(13) 0.37036(16) 0.0266(6) Uani 1 1 d D . .
H71D H 0.9044 0.6185 0.3624 0.040 Uiso 1 1 calc RD . .
H71E H 0.8940 0.6593 0.4141 0.040 Uiso 1 1 calc RD . .
H71R H 0.9783 0.6587 0.3676 0.040 Uiso 1 1 calc RD . .
C72B C 0.8560(3) 0.68046(16) 0.31622(19) 0.0268(8) Uani 1 1 d D . .
H72C H 0.8544 0.7156 0.3308 0.032 Uiso 1 1 calc RD . .
H72D H 0.7880 0.6681 0.3134 0.032 Uiso 1 1 calc RD . .
C73B C 0.8983(2) 0.67681(15) 0.24484(18) 0.0241(7) Uani 1 1 d D . .
H73C H 0.9054 0.6418 0.2308 0.029 Uiso 1 1 calc RD . .
H73D H 0.8558 0.6938 0.2089 0.029 Uiso 1 1 calc RD . .
O74B O 0.99118(17) 0.70028(10) 0.25172(12) 0.0223(5) Uani 1 1 d D B .
C75B C 1.0515(2) 0.69867(13) 0.19527(16) 0.0173(6) Uani 1 1 d D . .
C76B C 1.0189(2) 0.68532(13) 0.12738(17) 0.0208(6) Uani 1 1 d D B .
H76B H 0.9527 0.6764 0.1179 0.025 Uiso 1 1 calc RD . .
C77B C 1.0847(3) 0.68529(14) 0.07363(17) 0.0217(7) Uani 1 1 d D . .
H77B H 1.0626 0.6774 0.0268 0.026 Uiso 1 1 calc RD B .
C78B C 1.1820(2) 0.69661(13) 0.08770(16) 0.0185(6) Uani 1 1 d D B .
O79B O 1.25182(18) 0.69671(11) 0.03734(12) 0.0241(5) Uani 1 1 d D . .
C80B C 1.2176(3) 0.69731(14) -0.03513(16) 0.0212(6) Uani 1 1 d D B .
H80C H 1.1714 0.7250 -0.0438 0.025 Uiso 1 1 calc RD . .
H80D H 1.1837 0.6660 -0.0475 0.025 Uiso 1 1 calc RD . .
C81B C 1.3054(3) 0.70355(13) -0.07839(17) 0.0214(6) Uani 1 1 d D . .
H81C H 1.3544 0.6780 -0.0648 0.026 Uiso 1 1 calc RD B .
H81D H 1.2864 0.6989 -0.1289 0.026 Uiso 1 1 calc RD . .
N82B N 1.3489(2) 0.75337(11) -0.06789(14) 0.0207(6) Uani 1 1 d D B .
H82D H 1.3070 0.7767 -0.0860 0.031 Uiso 1 1 calc RD . .
H82E H 1.4061 0.7551 -0.0903 0.031 Uiso 1 1 calc RD . .
H82F H 1.3604 0.7590 -0.0210 0.031 Uiso 1 1 calc RD . .
Cl1 Cl 0.43875(8) 0.81697(4) 0.06433(5) 0.0325(2) Uani 1 1 d . . .
Cl2 Cl 0.07687(10) 0.45165(5) 0.86289(7) 0.0477(3) Uani 1 1 d D . .
Cl3 Cl 0.78146(8) 0.43376(4) 0.02753(6) 0.0377(2) Uani 1 1 d . . .
Cl4 Cl 0.68059(10) 0.90432(4) 0.79689(7) 0.0491(3) Uani 1 1 d . . .
Cl5 Cl 0.81787(15) 0.36042(6) 0.29044(10) 0.0363(6) Uani 0.557(5) 1 d P . .
O1W O 0.6497(3) 0.85697(12) 0.0219(2) 0.0487(8) Uani 1 1 d . . .
O2W O 0.7862(3) 0.35133(19) 0.9079(3) 0.0763(14) Uani 1 1 d . . .
O3W O 0.3047(2) 0.44920(11) 0.04500(16) 0.0395(7) Uani 1 1 d . . .
O4W O 0.5178(3) 0.44455(16) 0.1349(2) 0.0554(10) Uani 1 1 d . . .
O5W O 0.7580(2) 0.82488(11) 0.91103(17) 0.0419(7) Uani 1 1 d . . .
O6W O 0.7079(3) 0.90932(19) 0.1373(2) 0.0674(12) Uani 1 1 d . . .
O7W O 0.9922(3) 0.92936(16) -0.0109(2) 0.0466(15) Uani 0.780(12) 1 d PD . .
O8W O 0.8590(3) 0.5841(2) 0.5104(2) 0.0480(15) Uani 0.678(6) 1 d P A 1
O9W O 0.6497(5) 0.6802(3) 0.4260(4) 0.055(2) Uani 0.517(6) 1 d P B 1
O10W O 0.8140(9) 0.6402(5) 0.4922(6) 0.060(4) Uani 0.322(6) 1 d P A 2
O11W O 0.6889(5) 0.6194(4) 0.4424(4) 0.057(2) Uani 0.483(6) 1 d P B 2

loop_
_atom_site_aniso_label
_atom_site_aniso_U_11
_atom_site_aniso_U_22
_atom_site_aniso_U_33
_atom_site_aniso_U_23
_atom_site_aniso_U_13
_atom_site_aniso_U_12
N1C 0.036(6) 0.044(6) 0.022(5) 0.007(4) 0.002(4) -0.012(5)
C2C 0.041(7) 0.044(7) 0.027(5) -0.013(5) 0.006(5) -0.003(6)
C3C 0.064(5) 0.029(4) 0.0200(18) -0.009(2) 0.011(3) -0.007(4)
O4C 0.076(2) 0.0331(16) 0.0178(12) -0.0082(11) 0.0099(14) -0.0125(16)
N1A 0.090(5) 0.043(4) 0.039(3) -0.005(3) 0.028(3) 0.000(3)
C2A 0.061(4) 0.033(3) 0.020(2) -0.010(2) 0.010(2) -0.008(3)
C3A 0.064(5) 0.029(4) 0.0200(18) -0.009(2) 0.011(3) -0.007(4)
O4A 0.076(2) 0.0331(16) 0.0178(12) -0.0082(11) 0.0099(14) -0.0125(16)
C5A 0.047(2) 0.0236(18) 0.0178(15) -0.0067(13) -0.0006(15) 0.0029(16)
C6A 0.060(3) 0.028(2) 0.0228(17) -0.0085(14) -0.0080(17) -0.0038(19)
C7A 0.040(2) 0.0272(19) 0.0293(18) -0.0069(15) -0.0061(16) -0.0064(17)
C8A 0.0301(19) 0.0217(17) 0.0249(17) -0.0041(13) -0.0033(14) 0.0015(14)
O9A 0.0266(14) 0.0320(15) 0.0274(13) -0.0073(11) 0.0011(10) -0.0076(11)
C10A 0.0288(19) 0.0209(18) 0.036(2) -0.0021(14) -0.0017(15) -0.0081(15)
C11A 0.0285(19) 0.0247(18) 0.038(2) 0.0011(15) 0.0026(15) -0.0032(15)
N12A 0.0339(17) 0.0234(15) 0.0309(16) 0.0002(12) -0.0008(13) -0.0048(13)
C13A 0.0296(18) 0.0242(17) 0.0164(14) -0.0042(12) -0.0023(12) 0.0074(14)
C14A 0.0225(16) 0.0216(16) 0.0187(15) -0.0035(12) -0.0027(12) 0.0018(13)
C15A 0.0243(17) 0.035(2) 0.0191(15) -0.0050(13) 0.0026(12) 0.0092(15)
C16A 0.0219(16) 0.0269(17) 0.0132(13) -0.0003(12) -0.0012(11) -0.0015(13)
N17A 0.0181(13) 0.0321(16) 0.0127(12) -0.0007(11) 0.0027(9) 0.0007(12)
C18A 0.0142(14) 0.0281(17) 0.0117(12) -0.0013(11) 0.0008(10) -0.0015(12)
C19A 0.0175(15) 0.0335(19) 0.0181(14) -0.0005(13) -0.0024(11) 0.0012(13)
N20A 0.0174(13) 0.0228(14) 0.0147(12) -0.0016(10) 0.0047(9) -0.0007(11)
O21A 0.0201(12) 0.0494(17) 0.0127(10) -0.0009(10) 0.0034(8) 0.0016(12)
C22A 0.0118(13) 0.039(2) 0.0143(13) 0.0002(13) 0.0035(10) -0.0011(13)
C23A 0.0169(14) 0.0240(16) 0.0098(12) -0.0014(11) -0.0035(10) -0.0038(12)
O24A 0.0153(10) 0.0288(12) 0.0153(10) -0.0010(9) 0.0027(8) -0.0038(9)
N25A 0.0224(14) 0.0330(16) 0.0132(12) 0.0045(11) 0.0054(10) 0.0010(12)
C26A 0.0136(14) 0.0302(17) 0.0119(13) 0.0004(12) 0.0016(10) -0.0021(13)
C27A 0.0196(16) 0.0323(19) 0.0227(16) 0.0000(13) -0.0003(12) -0.0068(14)
N28A 0.0154(12) 0.0242(14) 0.0139(11) 0.0027(10) 0.0033(9) 0.0008(11)
C29A 0.0222(16) 0.038(2) 0.0190(15) 0.0087(14) 0.0058(12) 0.0030(15)
C30A 0.0218(15) 0.0266(17) 0.0097(12) 0.0009(11) 0.0009(10) 0.0025(13)
N31A 0.0214(14) 0.0349(17) 0.0126(12) 0.0037(11) 0.0029(10) 0.0008(12)
C32A 0.0214(15) 0.0254(17) 0.0133(13) 0.0018(11) -0.0004(11) -0.0016(13)
N33A 0.0204(13) 0.0257(14) 0.0110(11) 0.0048(10) 0.0011(9) -0.0006(11)
O34A 0.0326(14) 0.0546(19) 0.0150(11) -0.0080(11) 0.0041(10) 0.0031(13)
C35A 0.0238(17) 0.036(2) 0.0129(14) 0.0014(13) 0.0042(12) -0.0055(15)
C36A 0.0222(16) 0.0223(16) 0.0151(13) -0.0015(11) -0.0014(11) 0.0020(13)
O37A 0.0241(12) 0.0376(15) 0.0179(11) 0.0046(10) 0.0060(9) 0.0079(11)
N38A 0.0225(14) 0.0319(16) 0.0108(11) 0.0017(10) -0.0021(10) -0.0008(12)
C39A 0.0238(16) 0.0246(16) 0.0143(14) 0.0034(12) -0.0016(11) -0.0024(13)
N40A 0.0229(14) 0.0227(14) 0.0141(12) 0.0011(10) 0.0012(10) 0.0012(11)
C41A 0.0297(19) 0.037(2) 0.0144(14) 0.0084(13) -0.0030(12) -0.0065(16)
C42A 0.0296(18) 0.0200(16) 0.0196(15) -0.0019(12) -0.0024(12) 0.0052(14)
N43A 0.0235(15) 0.0379(18) 0.0174(13) -0.0016(12) -0.0010(11) -0.0005(13)
C44A 0.0263(17) 0.0290(18) 0.0150(14) 0.0023(12) -0.0001(12) 0.0039(14)
N45A 0.0256(15) 0.0266(15) 0.0161(13) 0.0018(11) -0.0020(11) 0.0006(12)
O46A 0.0218(12) 0.0422(16) 0.0178(11) -0.0022(10) 0.0050(9) -0.0015(11)
C47A 0.0208(16) 0.0326(18) 0.0152(14) 0.0040(13) -0.0003(11) -0.0002(14)
C48A 0.0287(18) 0.0294(18) 0.0150(14) 0.0009(12) -0.0014(12) 0.0061(15)
O49A 0.0348(15) 0.0393(16) 0.0145(11) -0.0006(10) 0.0016(10) 0.0018(12)
N50A 0.0200(14) 0.0380(17) 0.0160(13) -0.0033(12) 0.0016(10) 0.0016(13)
C51A 0.0233(17) 0.038(2) 0.0132(14) 0.0003(13) -0.0010(12) 0.0067(15)
N52A 0.0244(15) 0.052(2) 0.0132(13) -0.0037(13) 0.0025(11) 0.0005(14)
C53A 0.0177(15) 0.046(2) 0.0113(13) -0.0008(13) -0.0004(11) -0.0017(15)
C54A 0.0191(16) 0.048(2) 0.0179(15) -0.0053(15) 0.0031(12) 0.0054(16)
N55A 0.0125(12) 0.0422(18) 0.0150(12) -0.0019(11) 0.0030(9) -0.0021(12)
C56A 0.0120(14) 0.049(2) 0.0118(13) -0.0042(13) 0.0020(10) -0.0016(14)
C57A 0.0165(16) 0.058(3) 0.0155(15) -0.0002(15) -0.0001(12) 0.0004(16)
N58A 0.0252(15) 0.0441(19) 0.0105(12) -0.0053(12) -0.0001(10) 0.0036(13)
O59A 0.0153(11) 0.0503(17) 0.0205(11) 0.0011(11) 0.0056(9) 0.0013(11)
C60A 0.0181(15) 0.046(2) 0.0095(13) -0.0047(13) 0.0002(11) -0.0039(15)
C61A 0.0129(15) 0.047(2) 0.0127(14) -0.0037(14) -0.0002(11) 0.0023(15)
O62A 0.0235(13) 0.0510(18) 0.0127(11) -0.0061(11) 0.0023(9) -0.0029(12)
N63A 0.0127(12) 0.0410(18) 0.0162(12) -0.0046(11) 0.0024(10) -0.0021(12)
C64A 0.0132(14) 0.049(2) 0.0116(13) -0.0054(13) 0.0006(10) -0.0018(14)
C65A 0.0167(15) 0.054(2) 0.0152(14) -0.0056(15) 0.0006(11) -0.0080(16)
N66A 0.0156(13) 0.0466(19) 0.0097(11) -0.0028(11) 0.0013(9) -0.0024(12)
C67A 0.0176(15) 0.038(2) 0.0153(14) -0.0075(13) 0.0035(11) -0.0036(14)
C68A 0.0144(14) 0.046(2) 0.0117(13) -0.0012(13) 0.0018(11) -0.0046(14)
C69A 0.0155(14) 0.0299(17) 0.0151(13) -0.0036(12) 0.0011(11) -0.0017(13)
C70A 0.0140(14) 0.037(2) 0.0149(14) -0.0037(13) 0.0006(11) -0.0044(14)
N71A 0.0214(16) 0.064(3) 0.0290(16) 0.0074(16) 0.0068(12) 0.0034(16)
C72A 0.0182(16) 0.044(2) 0.0309(19) 0.0028(16) 0.0051(14) 0.0043(16)
C73A 0.0170(16) 0.040(2) 0.0268(17) -0.0008(15) 0.0021(13) -0.0034(15)
O74A 0.0150(11) 0.0423(16) 0.0198(11) -0.0049(10) 0.0041(9) -0.0037(11)
C75A 0.0152(14) 0.0279(17) 0.0204(15) 0.0001(12) 0.0018(11) 0.0002(13)
C76A 0.0143(15) 0.0331(19) 0.0200(15) -0.0004(13) -0.0031(11) -0.0031(14)
C77A 0.0183(16) 0.0302(18) 0.0172(14) -0.0010(13) -0.0024(12) 0.0002(14)
C78A 0.0157(15) 0.0310(18) 0.0144(14) -0.0023(12) 0.0006(11) -0.0016(13)
O79A 0.0181(12) 0.0501(17) 0.0099(10) -0.0031(10) 0.0002(8) 0.0005(11)
C80A 0.0173(15) 0.0304(18) 0.0117(13) 0.0014(12) -0.0026(11) 0.0000(13)
C81A 0.0281(17) 0.0240(17) 0.0121(13) -0.0020(11) 0.0039(12) 0.0030(14)
N82A 0.0194(14) 0.0295(16) 0.0204(13) -0.0052(11) 0.0017(10) -0.0008(12)
N1D 0.026(3) 0.050(5) 0.024(3) 0.005(3) 0.008(3) 0.003(3)
C2D 0.054(6) 0.034(5) 0.025(4) 0.000(3) 0.014(4) 0.005(4)
C3D 0.051(6) 0.031(4) 0.0174(17) -0.0073(15) 0.001(3) -0.006(7)
O4D 0.0463(17) 0.0334(15) 0.0173(12) -0.0083(10) 0.0024(11) -0.0081(13)
N1B 0.043(4) 0.039(4) 0.022(3) -0.006(3) 0.008(3) -0.001(3)
C2B 0.062(5) 0.027(4) 0.013(3) -0.003(3) 0.010(3) -0.010(4)
C3B 0.051(6) 0.031(4) 0.0174(17) -0.0073(15) 0.001(3) -0.006(7)
O4B 0.0463(17) 0.0334(15) 0.0173(12) -0.0083(10) 0.0024(11) -0.0081(13)
C5B 0.035(2) 0.0226(17) 0.0187(15) -0.0030(13) 0.0004(13) 0.0025(15)
C6B 0.035(2) 0.028(2) 0.0252(17) -0.0073(14) -0.0095(15) 0.0000(16)
C7B 0.0243(17) 0.0280(19) 0.0312(18) -0.0057(14) -0.0068(14) -0.0022(15)
C8B 0.0229(16) 0.0199(16) 0.0228(16) -0.0012(12) 0.0009(12) -0.0016(13)
O9B 0.0243(13) 0.0280(14) 0.0280(13) 0.0006(10) 0.0008(10) -0.0075(10)
C10B 0.0266(18) 0.028(2) 0.0343(19) 0.0046(15) -0.0036(14) -0.0072(15)
C11B 0.0249(19) 0.036(2) 0.040(2) 0.0062(17) 0.0023(15) -0.0071(16)
N12B 0.038(2) 0.041(2) 0.0367(19) 0.0102(16) -0.0021(15) -0.0096(16)
C13B 0.0208(16) 0.0210(16) 0.0192(15) -0.0020(12) -0.0009(12) 0.0031(13)
C14B 0.0233(16) 0.0163(15) 0.0183(14) -0.0025(11) -0.0030(12) 0.0021(12)
C15B 0.0203(16) 0.0252(17) 0.0192(14) -0.0050(12) 0.0021(12) 0.0042(13)
C16B 0.0204(15) 0.0174(15) 0.0173(14) -0.0006(11) 0.0008(11) -0.0017(12)
N17B 0.0189(13) 0.0214(13) 0.0124(11) -0.0040(10) 0.0023(9) 0.0007(11)
C18B 0.0147(14) 0.0189(15) 0.0118(12) -0.0022(10) 0.0008(10) -0.0007(11)
C19B 0.0183(15) 0.0275(17) 0.0171(14) -0.0016(12) -0.0034(11) -0.0003(13)
N20B 0.0159(12) 0.0165(13) 0.0164(12) 0.0000(9) 0.0021(9) -0.0017(10)
O21B 0.0187(11) 0.0369(14) 0.0133(10) -0.0041(9) 0.0033(8) 0.0006(10)
C22B 0.0116(13) 0.0277(17) 0.0152(13) -0.0017(12) 0.0015(10) -0.0020(12)
C23B 0.0152(14) 0.0217(15) 0.0094(12) -0.0018(10) -0.0019(10) -0.0025(12)
O24B 0.0160(11) 0.0269(12) 0.0154(10) 0.0000(9) 0.0022(8) -0.0027(9)
N25B 0.0243(14) 0.0223(14) 0.0120(11) 0.0016(10) 0.0041(10) 0.0001(11)
C26B 0.0139(13) 0.0205(15) 0.0123(12) 0.0009(10) 0.0020(10) -0.0009(11)
C27B 0.0194(15) 0.0235(17) 0.0228(15) -0.0016(12) -0.0014(12) -0.0050(13)
N28B 0.0161(12) 0.0184(12) 0.0135(11) 0.0011(9) 0.0040(9) 0.0007(10)
C29B 0.0206(15) 0.0278(17) 0.0164(14) 0.0053(12) 0.0054(11) -0.0033(13)
C30B 0.0189(14) 0.0183(14) 0.0115(12) -0.0005(10) 0.0009(10) 0.0031(12)
N31B 0.0242(14) 0.0273(15) 0.0128(12) -0.0003(10) 0.0021(10) 0.0011(12)
C32B 0.0205(15) 0.0185(15) 0.0150(13) 0.0004(11) 0.0001(11) -0.0031(12)
N33B 0.0188(13) 0.0195(13) 0.0131(11) 0.0011(9) 0.0010(9) 0.0018(10)
O34B 0.0298(14) 0.0424(16) 0.0157(11) -0.0032(10) 0.0032(9) -0.0016(12)
C35B 0.0205(16) 0.0269(17) 0.0165(14) 0.0044(12) 0.0034(11) -0.0051(13)
C36B 0.0200(15) 0.0189(15) 0.0175(14) -0.0046(11) -0.0008(11) 0.0002(12)
O37B 0.0234(12) 0.0269(13) 0.0213(11) 0.0023(9) 0.0067(9) 0.0070(10)
N38B 0.0271(15) 0.0239(14) 0.0120(11) 0.0014(10) -0.0018(10) -0.0038(12)
C39B 0.0223(16) 0.0157(14) 0.0175(14) 0.0016(11) -0.0028(11) -0.0049(12)
N40B 0.0218(14) 0.0207(13) 0.0173(12) 0.0020(10) -0.0022(10) 0.0040(11)
C41B 0.0225(16) 0.0298(18) 0.0183(15) 0.0071(13) -0.0036(12) -0.0082(14)
C42B 0.0262(17) 0.0194(16) 0.0226(15) -0.0055(12) -0.0068(13) 0.0041(13)
N43B 0.0226(15) 0.0296(16) 0.0196(13) -0.0033(11) -0.0013(11) -0.0049(12)
C44B 0.0284(17) 0.0204(16) 0.0183(15) 0.0031(12) -0.0056(12) 0.0013(13)
N45B 0.0242(14) 0.0268(15) 0.0158(12) -0.0020(11) -0.0044(10) 0.0029(12)
O46B 0.0210(12) 0.0360(14) 0.0156(10) -0.0009(10) 0.0028(9) -0.0047(11)
C47B 0.0223(16) 0.0236(16) 0.0135(13) 0.0046(11) -0.0022(11) -0.0036(13)
C48B 0.0255(17) 0.0193(15) 0.0189(14) -0.0021(12) -0.0026(12) 0.0072(13)
O49B 0.0323(14) 0.0306(14) 0.0167(11) -0.0008(10) -0.0006(10) 0.0042(11)
N50B 0.0186(13) 0.0304(15) 0.0160(12) -0.0033(11) -0.0007(10) -0.0049(12)
C51B 0.0235(17) 0.0210(16) 0.0182(14) 0.0025(12) -0.0027(12) 0.0023(13)
N52B 0.0261(15) 0.0261(15) 0.0137(12) -0.0028(10) -0.0015(10) -0.0001(12)
C53B 0.0194(15) 0.0281(17) 0.0118(13) 0.0009(11) -0.0013(11) -0.0024(13)
C54B 0.0223(16) 0.0278(17) 0.0191(15) -0.0023(12) 0.0013(12) 0.0058(14)
N55B 0.0171(13) 0.0263(15) 0.0147(12) 0.0021(10) 0.0019(9) -0.0012(11)
C56B 0.0158(14) 0.0293(17) 0.0092(12) -0.0007(11) 0.0005(10) -0.0003(13)
C57B 0.0164(15) 0.038(2) 0.0155(14) 0.0020(13) -0.0027(11) 0.0036(14)
N58B 0.0232(14) 0.0265(15) 0.0129(12) -0.0010(10) -0.0006(10) -0.0019(12)
O59B 0.0149(11) 0.0382(15) 0.0173(11) 0.0034(10) 0.0042(8) -0.0016(10)
C60B 0.0147(14) 0.0284(17) 0.0103(12) -0.0011(11) -0.0007(10) -0.0030(12)
C61B 0.0128(14) 0.0307(17) 0.0134(13) 0.0013(12) 0.0006(10) -0.0002(12)
O62B 0.0260(12) 0.0326(13) 0.0122(10) -0.0041(9) 0.0037(9) -0.0020(11)
N63B 0.0145(12) 0.0275(14) 0.0117(11) -0.0004(10) 0.0026(9) -0.0002(11)
C64B 0.0136(14) 0.0265(16) 0.0108(12) -0.0009(11) 0.0011(10) -0.0032(12)
C65B 0.0178(15) 0.0349(19) 0.0142(13) -0.0019(12) -0.0009(11) -0.0088(14)
N66B 0.0138(12) 0.0277(14) 0.0104(11) 0.0004(10) 0.0007(9) -0.0008(10)
C67B 0.0169(15) 0.0237(16) 0.0151(13) -0.0025(11) 0.0006(11) -0.0023(12)
C68B 0.0155(14) 0.0280(17) 0.0133(13) 0.0010(11) 0.0008(10) -0.0039(12)
C69B 0.0185(15) 0.0200(15) 0.0132(13) 0.0009(11) -0.0001(11) -0.0005(12)
C70B 0.0139(14) 0.0244(16) 0.0130(13) 0.0012(11) -0.0003(10) -0.0039(12)
N71B 0.0210(14) 0.0384(18) 0.0203(13) 0.0041(12) 0.0010(11) -0.0035(13)
C72B 0.0143(15) 0.043(2) 0.0236(16) 0.0058(15) 0.0040(12) 0.0033(14)
C73B 0.0159(15) 0.0341(19) 0.0224(16) 0.0030(13) 0.0025(12) -0.0019(14)
O74B 0.0150(11) 0.0344(14) 0.0178(11) -0.0008(10) 0.0034(9) -0.0034(10)
C75B 0.0157(14) 0.0224(16) 0.0139(13) 0.0019(11) 0.0019(11) 0.0003(12)
C76B 0.0129(14) 0.0293(18) 0.0199(14) 0.0001(12) -0.0008(11) -0.0009(13)
C77B 0.0211(16) 0.0313(18) 0.0125(13) -0.0016(12) -0.0016(11) -0.0002(14)
C78B 0.0192(15) 0.0258(17) 0.0105(13) 0.0016(11) 0.0019(11) 0.0001(13)
O79B 0.0184(12) 0.0427(15) 0.0112(10) 0.0010(10) 0.0008(8) 0.0008(11)
C80B 0.0215(16) 0.0291(17) 0.0128(13) 0.0007(12) -0.0022(11) -0.0014(13)
C81B 0.0251(16) 0.0238(16) 0.0155(14) -0.0012(12) 0.0014(12) -0.0004(13)
N82B 0.0220(14) 0.0262(15) 0.0139(12) -0.0017(10) 0.0013(10) 0.0017(11)
Cl1 0.0404(5) 0.0256(4) 0.0307(4) -0.0016(3) -0.0086(4) -0.0003(4)
Cl2 0.0573(7) 0.0403(6) 0.0449(6) -0.0034(5) -0.0038(5) 0.0115(5)
Cl3 0.0403(5) 0.0266(4) 0.0451(5) -0.0033(4) -0.0089(4) -0.0030(4)
Cl4 0.0583(7) 0.0362(6) 0.0529(7) -0.0074(5) 0.0049(5) -0.0079(5)
Cl5 0.0443(11) 0.0223(9) 0.0427(11) 0.0002(7) 0.0058(8) -0.0072(7)
O1W 0.048(2) 0.0324(16) 0.067(2) 0.0097(15) 0.0151(17) 0.0047(14)
O2W 0.052(2) 0.079(3) 0.097(4) -0.040(3) -0.009(2) 0.009(2)
O3W 0.0512(18) 0.0337(15) 0.0342(15) 0.0010(12) 0.0098(13) 0.0138(13)
O4W 0.0414(19) 0.072(3) 0.052(2) 0.0215(19) -0.0013(15) -0.0079(18)
O5W 0.0502(19) 0.0324(16) 0.0425(17) -0.0060(13) -0.0034(14) -0.0080(14)
O6W 0.045(2) 0.087(3) 0.068(3) -0.001(2) -0.0073(19) 0.007(2)
O7W 0.053(3) 0.035(2) 0.051(3) 0.0145(18) -0.009(2) -0.0102(19)
O8W 0.032(2) 0.085(4) 0.027(2) -0.005(2) 0.0029(18) 0.009(3)
O9W 0.038(4) 0.089(6) 0.038(4) 0.005(4) 0.008(3) 0.012(4)
O10W 0.053(7) 0.098(10) 0.030(5) -0.006(6) 0.014(5) 0.029(7)
O11W 0.038(4) 0.101(7) 0.033(3) -0.024(4) 0.007(3) 0.025(4)

loop_
_atom_type_symbol
_atom_type_description
_atom_type_scat_dispersion_real
_atom_type_scat_dispersion_imag
_atom_type_scat_source
C C 0.0033 0.0016 'International Tables Vol C Tables 4.2.6.8 and 6.1.1.4'
H H 0.0000 0.0000 'International Tables Vol C Tables 4.2.6.8 and 6.1.1.4'
N N 0.0061 0.0033 'International Tables Vol C Tables 4.2.6.8 and 6.1.1.4'
O O 0.0106 0.0060 'International Tables Vol C Tables 4.2.6.8 and 6.1.1.4'
Cl Cl 0.1484 0.1585 'International Tables Vol C Tables 4.2.6.8 and 6.1.1.4'

loop_
_geom_angle_atom_site_label_1
_geom_angle_atom_site_label_2
_geom_angle_atom_site_label_3
_geom_angle
C2C N1C H1C1 109.5
C2C N1C H1C2 109.5
H1C1 N1C H1C2 109.5
C2C N1C H1C3 109.5
H1C1 N1C H1C3 109.5
H1C2 N1C H1C3 109.5
N1C C2C C3C 107.4(11)
N1C C2C H2C1 110.2
C3C C2C H2C1 110.2
N1C C2C H2C2 110.2
C3C C2C H2C2 110.2
H2C1 C2C H2C2 108.5
O4C C3C C2C 99.9(9)
O4C C3C H3C1 111.8
C2C C3C H3C1 111.8
O4C C3C H3C2 111.8
C2C C3C H3C2 111.8
H3C1 C3C H3C2 109.5
C5A O4C C3C 109.6(7)
C2A N1A H1A1 109.5
C2A N1A H1A2 109.5
H1A1 N1A H1A2 109.5
C2A N1A H1A3 109.5
H1A1 N1A H1A3 109.5
H1A2 N1A H1A3 109.5
N1A C2A C3A 112.2(5)
N1A C2A H2A1 109.2
C3A C2A H2A1 109.2
N1A C2A H2A2 109.2
C3A C2A H2A2 109.2
H2A1 C2A H2A2 107.9
C2A C3A H3A1 109.9
C2A C3A H3A2 109.9
H3A1 C3A H3A2 108.3
O4C C5A C6A 124.3(3)
O4C C5A C13A 115.7(4)
C6A C5A C13A 120.0(4)
C7A C6A C5A 120.7(4)
C7A C6A H6A 119.6
C5A C6A H6A 119.6
C6A C7A C8A 120.5(4)
C6A C7A H7A 119.8
C8A C7A H7A 119.8
O9A C8A C7A 124.7(4)
O9A C8A C14A 116.2(3)
C7A C8A C14A 119.2(4)
C8A O9A C10A 118.0(3)
O9A C10A C11A 106.0(3)
O9A C10A H10A 110.5
C11A C10A H10A 110.5
O9A C10A H10B 110.5
C11A C10A H10B 110.5
H10A C10A H10B 108.7
N12A C11A C10A 110.8(3)
N12A C11A H11A 109.5
C10A C11A H11A 109.5
N12A C11A H11B 109.5
C10A C11A H11B 109.5
H11A C11A H11B 108.1
C11A N12A H12A 109.5
C11A N12A H12B 109.5
H12A N12A H12B 109.5
C11A N12A H12C 109.5
H12A N12A H12C 109.5
H12B N12A H12C 109.5
C14A C13A C5A 119.3(4)
C14A C13A C15A 120.7(3)
C5A C13A C15A 120.0(3)
C13A C14A C8A 120.2(3)
C13A C14A C16A 120.8(3)
C8A C14A C16A 119.0(3)
N17A C15A C13A 113.3(3)
N17A C15A H15A 108.9
C13A C15A H15A 108.9
N17A C15A H15B 108.9
C13A C15A H15B 108.9
H15A C15A H15B 107.7
N20A C16A C14A 112.8(3)
N20A C16A H16A 109.0
C14A C16A H16A 109.0
N20A C16A H16B 109.0
C14A C16A H16B 109.0
H16A C16A H16B 107.8
C22A N17A C15A 122.2(3)
C22A N17A C18A 111.9(3)
C15A N17A C18A 122.6(3)
N20A C18A N17A 111.5(3)
N20A C18A C19A 110.8(3)
N17A C18A C19A 111.2(3)
N20A C18A C26A 103.3(3)
N17A C18A C26A 103.6(3)
C19A C18A C26A 116.0(3)
C18A C19A H19A 109.5
C18A C19A H19B 109.5
H19A C19A H19B 109.5
C18A C19A H19C 109.5
H19A C19A H19C 109.5
H19B C19A H19C 109.5
C23A N20A C18A 113.2(3)
C23A N20A C16A 123.1(3)
C18A N20A C16A 123.0(3)
O21A C22A N25A 125.5(3)
O21A C22A N17A 125.6(4)
N25A C22A N17A 108.9(3)
O24A C23A N20A 126.3(3)
O24A C23A N28A 125.7(3)
N20A C23A N28A 108.0(3)
C22A N25A C29A 120.9(3)
C22A N25A C26A 113.6(3)
C29A N25A C26A 125.1(3)
N28A C26A N25A 111.9(3)
N28A C26A C27A 112.7(3)
N25A C26A C27A 112.3(3)
N28A C26A C18A 102.4(3)
N25A C26A C18A 101.6(3)
C27A C26A C18A 115.1(3)
C26A C27A H27A 109.5
C26A C27A H27B 109.5
H27A C27A H27B 109.5
C26A C27A H27C 109.5
H27A C27A H27C 109.5
H27B C27A H27C 109.5
C23A N28A C30A 119.7(3)
C23A N28A C26A 112.9(3)
C30A N28A C26A 124.6(3)
N25A C29A N31A 113.9(3)
N25A C29A H29A 108.8
N31A C29A H29A 108.8
N25A C29A H29B 108.8
N31A C29A H29B 108.8
H29A C29A H29B 107.7
N28A C30A N33A 113.3(3)
N28A C30A H30A 108.9
N33A C30A H30A 108.9
N28A C30A H30B 108.9
N33A C30A H30B 108.9
H30A C30A H30B 107.7
C35A N31A C32A 111.7(3)
C35A N31A C29A 123.2(3)
C32A N31A C29A 123.5(3)
N31A C32A N33A 114.0(3)
N31A C32A C39A 103.6(3)
N33A C32A C39A 102.3(3)
N31A C32A H32A 112.1
N33A C32A H32A 112.1
C39A C32A H32A 112.1
C36A N33A C32A 111.0(3)
C36A N33A C30A 120.8(3)
C32A N33A C30A 120.3(3)
O34A C35A N38A 125.5(3)
O34A C35A N31A 125.3(4)
N38A C35A N31A 109.2(3)
O37A C36A N33A 125.6(3)
O37A C36A N40A 125.7(3)
N33A C36A N40A 108.7(3)
C35A N38A C41A 120.9(3)
C35A N38A C39A 111.0(3)
C41A N38A C39A 120.8(3)
N40A C39A N38A 114.4(3)
N40A C39A C32A 103.5(3)
N38A C39A C32A 102.5(3)
N40A C39A H39A 111.9
N38A C39A H39A 111.9
C32A C39A H39A 111.9
C36A N40A C39A 112.0(3)
C36A N40A C42A 125.1(3)
C39A N40A C42A 122.8(3)
N43A C41A N38A 113.1(3)
N43A C41A H41A 109.0
N38A C41A H41A 109.0
N43A C41A H41B 109.0
N38A C41A H41B 109.0
H41A C41A H41B 107.8
N45A C42A N40A 114.0(3)
N45A C42A H42A 108.8
N40A C42A H42A 108.8
N45A C42A H42B 108.8
N40A C42A H42B 108.8
H42A C42A H42B 107.7
C47A N43A C41A 122.8(3)
C47A N43A C44A 113.5(3)
C41A N43A C44A 123.6(3)
N43A C44A N45A 114.7(3)
N43A C44A C51A 102.6(3)
N45A C44A C51A 103.4(3)
N43A C44A H44A 111.8
N45A C44A H44A 111.8
C51A C44A H44A 111.8
C48A N45A C42A 121.2(3)
C48A N45A C44A 111.6(3)
C42A N45A C44A 124.7(3)
O46A C47A N43A 125.5(3)
O46A C47A N50A 126.8(3)
N43A C47A N50A 107.7(3)
O49A C48A N52A 126.0(4)
O49A C48A N45A 125.1(3)
N52A C48A N45A 108.9(3)
C47A N50A C53A 124.0(3)
C47A N50A C51A 112.4(3)
C53A N50A C51A 123.6(3)
N50A C51A N52A 113.6(3)
N50A C51A C44A 103.7(3)
N52A C51A C44A 103.7(3)
N50A C51A H51A 111.8
N52A C51A H51A 111.8
C44A C51A H51A 111.8
C48A N52A C54A 121.8(3)
C48A N52A C51A 111.4(3)
C54A N52A C51A 124.2(3)
N50A C53A N55A 114.4(3)
N50A C53A H53A 108.7
N55A C53A H53A 108.7
N50A C53A H53B 108.7
N55A C53A H53B 108.7
H53A C53A H53B 107.6
N58A C54A N52A 112.9(3)
N58A C54A H54A 109.0
N52A C54A H54A 109.0
N58A C54A H54B 109.0
N52A C54A H54B 109.0
H54A C54A H54B 107.8
C60A N55A C53A 120.0(3)
C60A N55A C56A 111.9(3)
C53A N55A C56A 127.4(3)
N55A C56A N58A 113.6(3)
N55A C56A C57A 111.5(3)
N58A C56A C57A 111.3(3)
N55A C56A C64A 101.8(3)
N58A C56A C64A 101.6(3)
C57A C56A C64A 116.5(3)
C56A C57A H57A 109.5
C56A C57A H57B 109.5
H57A C57A H57B 109.5
C56A C57A H57C 109.5
H57A C57A H57C 109.5
H57B C57A H57C 109.5
C61A N58A C54A 122.0(3)
C61A N58A C56A 112.3(3)
C54A N58A C56A 125.6(3)
O59A C60A N63A 126.4(4)
O59A C60A N55A 124.4(4)
N63A C60A N55A 109.1(3)
O62A C61A N66A 125.3(4)
O62A C61A N58A 125.5(4)
N66A C61A N58A 109.2(3)
C60A N63A C67A 122.7(3)
C60A N63A C64A 113.4(3)
C67A N63A C64A 122.8(3)
N63A C64A N66A 113.1(3)
N63A C64A C65A 110.2(3)
N66A C64A C65A 110.7(3)
N63A C64A C56A 102.0(3)
N66A C64A C56A 103.7(3)
C65A C64A C56A 116.9(3)
C64A C65A H65A 109.5
C64A C65A H65B 109.5
H65A C65A H65B 109.5
C64A C65A H65C 109.5
H65A C65A H65C 109.5
H65B C65A H65C 109.5
C61A N66A C64A 111.4(3)
C61A N66A C68A 119.8(3)
C64A N66A C68A 121.9(3)
N63A C67A C69A 111.3(3)
N63A C67A H67A 109.4
C69A C67A H67A 109.4
N63A C67A H67B 109.4
C69A C67A H67B 109.4
H67A C67A H67B 108.0
N66A C68A C70A 111.3(3)
N66A C68A H68A 109.4
C70A C68A H68A 109.4
N66A C68A H68B 109.4
C70A C68A H68B 109.4
H68A C68A H68B 108.0
C70A C69A C75A 119.9(3)
C70A C69A C67A 119.9(3)
C75A C69A C67A 120.2(3)
C69A C70A C78A 119.5(3)
C69A C70A C68A 119.0(3)
C78A C70A C68A 121.3(3)
C72A N71A H71A 109.5
C72A N71A H71B 109.5
H71A N71A H71B 109.5
C72A N71A H71C 109.5
H71A N71A H71C 109.5
H71B N71A H71C 109.5
N71A C72A C73A 110.9(3)
N71A C72A H72A 109.5
C73A C72A H72A 109.5
N71A C72A H72B 109.5
C73A C72A H72B 109.5
H72A C72A H72B 108.0
O74A C73A C72A 105.5(3)
O74A C73A H73A 110.6
C72A C73A H73A 110.6
O74A C73A H73B 110.6
C72A C73A H73B 110.6
H73A C73A H73B 108.8
C75A O74A C73A 117.6(3)
O74A C75A C76A 124.1(3)
O74A C75A C69A 115.7(3)
C76A C75A C69A 120.3(3)
C75A C76A C77A 119.8(3)
C75A C76A H76A 120.1
C77A C76A H76A 120.1
C78A C77A C76A 120.2(3)
C78A C77A H77A 119.9
C76A C77A H77A 119.9
O79A C78A C77A 123.4(3)
O79A C78A C70A 116.5(3)
C77A C78A C70A 120.1(3)
C78A O79A C80A 117.4(3)
O79A C80A C81A 106.5(3)
O79A C80A H80A 110.4
C81A C80A H80A 110.4
O79A C80A H80B 110.4
C81A C80A H80B 110.4
H80A C80A H80B 108.6
N82A C81A C80A 111.4(3)
N82A C81A H81A 109.3
C80A C81A H81A 109.3
N82A C81A H81B 109.3
C80A C81A H81B 109.3
H81A C81A H81B 108.0
C81A N82A H82A 109.5
C81A N82A H82B 109.5
H82A N82A H82B 109.5
C81A N82A H82C 109.5
H82A N82A H82C 109.5
H82B N82A H82C 109.5
C2D N1D H1D1 109.5
C2D N1D H1D2 109.5
H1D1 N1D H1D2 109.5
C2D N1D H1D3 109.5
H1D1 N1D H1D3 109.5
H1D2 N1D H1D3 109.5
C3D C2D N1D 110.3(17)
C3D C2D H2D1 109.6
N1D C2D H2D1 109.6
C3D C2D H2D2 109.6
N1D C2D H2D2 109.6
H2D1 C2D H2D2 108.1
O4D C3D C2D 101.3(9)
O4D C3D H3D1 111.5
C2D C3D H3D1 111.5
O4D C3D H3D2 111.5
C2D C3D H3D2 111.5
H3D1 C3D H3D2 109.3
C5B O4D C3D 113.4(5)
C2B N1B H1B1 109.5
C2B N1B H1B2 109.5
H1B1 N1B H1B2 109.5
C2B N1B H1B3 109.5
H1B1 N1B H1B3 109.5
H1B2 N1B H1B3 109.5
C3B C2B N1B 110.7(15)
C3B C2B H2B1 109.5
N1B C2B H2B1 109.5
C3B C2B H2B2 109.5
N1B C2B H2B2 109.5
H2B1 C2B H2B2 108.1
C2B C3B H3B1 109.6
C2B C3B H3B2 109.6
H3B1 C3B H3B2 108.2
C6B C5B O4D 124.0(3)
C6B C5B C13B 121.6(3)
O4D C5B C13B 114.3(3)
C5B C6B C7B 119.9(3)
C5B C6B H6B 120.0
C7B C6B H6B 120.0
C8B C7B C6B 119.5(4)
C8B C7B H7B 120.2
C6B C7B H7B 120.2
C7B C8B O9B 123.6(3)
C7B C8B C14B 120.9(3)
O9B C8B C14B 115.5(3)
C8B O9B C10B 117.2(3)
O9B C10B C11B 105.8(3)
O9B C10B H10C 110.6
C11B C10B H10C 110.6
O9B C10B H10D 110.6
C11B C10B H10D 110.6
H10C C10B H10D 108.7
N12B C11B C10B 112.0(4)
N12B C11B H11C 109.2
C10B C11B H11C 109.2
N12B C11B H11D 109.2
C10B C11B H11D 109.2
H11C C11B H11D 107.9
C11B N12B H12D 109.5
C11B N12B H12E 109.5
H12D N12B H12E 109.5
C11B N12B H12F 109.5
H12D N12B H12F 109.5
H12E N12B H12F 109.5
C14B C13B C5B 118.5(3)
C14B C13B C15B 120.6(3)
C5B C13B C15B 120.8(3)
C13B C14B C8B 119.4(3)
C13B C14B C16B 120.4(3)
C8B C14B C16B 120.2(3)
N17B C15B C13B 113.5(3)
N17B C15B H15C 108.9
C13B C15B H15C 108.9
N17B C15B H15D 108.9
C13B C15B H15D 108.9
H15C C15B H15D 107.7
N20B C16B C14B 113.0(3)
N20B C16B H16C 109.0
C14B C16B H16C 109.0
N20B C16B H16D 109.0
C14B C16B H16D 109.0
H16C C16B H16D 107.8
C22B N17B C18B 113.4(3)
C22B N17B C15B 121.2(3)
C18B N17B C15B 122.0(3)
N20B C18B N17B 112.3(2)
N20B C18B C19B 110.5(3)
N17B C18B C19B 111.7(3)
N20B C18B C26B 103.1(2)
N17B C18B C26B 103.1(2)
C19B C18B C26B 115.6(3)
C18B C19B H19D 109.5
C18B C19B H19E 109.5
H19D C19B H19E 109.5
C18B C19B H19F 109.5
H19D C19B H19F 109.5
H19E C19B H19F 109.5
C23B N20B C18B 113.5(3)
C23B N20B C16B 123.1(3)
C18B N20B C16B 122.6(3)
O21B C22B N17B 126.4(3)
O21B C22B N25B 125.2(3)
N17B C22B N25B 108.4(3)
O24B C23B N20B 126.5(3)
O24B C23B N28B 124.8(3)
N20B C23B N28B 108.7(3)
C22B N25B C29B 121.5(3)
C22B N25B C26B 112.5(3)
C29B N25B C26B 125.5(3)
N28B C26B N25B 112.1(2)
N28B C26B C27B 112.3(3)
N25B C26B C27B 111.8(3)
N28B C26B C18B 102.2(2)
N25B C26B C18B 102.2(2)
C27B C26B C18B 115.6(3)
C26B C27B H27D 109.5
C26B C27B H27E 109.5
H27D C27B H27E 109.5
C26B C27B H27F 109.5
H27D C27B H27F 109.5
H27E C27B H27F 109.5
C23B N28B C30B 120.1(3)
C23B N28B C26B 112.3(3)
C30B N28B C26B 125.4(3)
N25B C29B N31B 114.3(3)
N25B C29B H29C 108.7
N31B C29B H29C 108.7
N25B C29B H29D 108.7
N31B C29B H29D 108.7
H29C C29B H29D 107.6
N28B C30B N33B 113.4(2)
N28B C30B H30C 108.9
N33B C30B H30C 108.9
N28B C30B H30D 108.9
N33B C30B H30D 108.9
H30C C30B H30D 107.7
C35B N31B C29B 123.5(3)
C35B N31B C32B 111.8(3)
C29B N31B C32B 123.3(3)
N31B C32B N33B 112.7(3)
N31B C32B C39B 103.7(2)
N33B C32B C39B 103.1(3)
N31B C32B H32B 112.2
N33B C32B H32B 112.2
C39B C32B H32B 112.2
C36B N33B C32B 111.4(3)
C36B N33B C30B 119.5(3)
C32B N33B C30B 121.2(3)
O34B C35B N31B 126.2(3)
O34B C35B N38B 125.0(3)
N31B C35B N38B 108.8(3)
O37B C36B N40B 126.9(3)
O37B C36B N33B 125.5(3)
N40B C36B N33B 107.6(3)
C35B N38B C41B 121.3(3)
C35B N38B C39B 111.5(3)
C41B N38B C39B 123.5(3)
N40B C39B N38B 114.2(3)
N40B C39B C32B 103.4(2)
N38B C39B C32B 102.8(3)
N40B C39B H39B 111.9
N38B C39B H39B 111.9
C32B C39B H39B 111.9
C36B N40B C39B 112.5(3)
C36B N40B C42B 124.6(3)
C39B N40B C42B 122.9(3)
N43B C41B N38B 113.8(3)
N43B C41B H41C 108.8
N38B C41B H41C 108.8
N43B C41B H41D 108.8
N38B C41B H41D 108.8
H41C C41B H41D 107.7
N45B C42B N40B 113.8(3)
N45B C42B H42C 108.8
N40B C42B H42C 108.8
N45B C42B H42D 108.8
N40B C42B H42D 108.8
H42C C42B H42D 107.7
C47B N43B C44B 112.9(3)
C47B N43B C41B 122.8(3)
C44B N43B C41B 123.8(3)
N43B C44B N45B 114.8(3)
N43B C44B C51B 103.2(3)
N45B C44B C51B 102.9(3)
N43B C44B H44B 111.7
N45B C44B H44B 111.7
C51B C44B H44B 111.7
C48B N45B C42B 121.2(3)
C48B N45B C44B 112.5(3)
C42B N45B C44B 124.4(3)
O46B C47B N43B 125.0(3)
O46B C47B N50B 127.2(3)
N43B C47B N50B 107.9(3)
O49B C48B N45B 126.0(3)
O49B C48B N52B 125.9(4)
N45B C48B N52B 108.1(3)
C47B N50B C51B 112.7(3)
C47B N50B C53B 124.2(3)
C51B N50B C53B 123.0(3)
N50B C51B N52B 115.3(3)
N50B C51B C44B 103.1(3)
N52B C51B C44B 103.9(3)
N50B C51B H51B 111.3
N52B C51B H51B 111.3
C44B C51B H51B 111.3
C48B N52B C51B 111.9(3)
C48B N52B C54B 121.0(3)
C51B N52B C54B 125.1(3)
N55B C53B N50B 114.0(3)
N55B C53B H53C 108.8
N50B C53B H53C 108.8
N55B C53B H53D 108.8
N50B C53B H53D 108.8
H53C C53B H53D 107.7
N52B C54B N58B 113.0(3)
N52B C54B H54C 109.0
N58B C54B H54C 109.0
N52B C54B H54D 109.0
N58B C54B H54D 109.0
H54C C54B H54D 107.8
C60B N55B C53B 119.7(3)
C60B N55B C56B 111.8(3)
C53B N55B C56B 127.9(3)
N55B C56B N58B 113.8(3)
N55B C56B C57B 111.7(3)
N58B C56B C57B 111.2(3)
N55B C56B C64B 102.4(3)
N58B C56B C64B 101.3(2)
C57B C56B C64B 115.9(3)
C56B C57B H57D 109.5
C56B C57B H57E 109.5
H57D C57B H57E 109.5
C56B C57B H57F 109.5
H57D C57B H57F 109.5
H57E C57B H57F 109.5
C61B N58B C54B 121.6(3)
C61B N58B C56B 113.2(3)
C54B N58B C56B 125.2(3)
O59B C60B N63B 126.5(3)
O59B C60B N55B 124.4(3)
N63B C60B N55B 109.0(3)
O62B C61B N66B 126.0(3)
O62B C61B N58B 125.6(3)
N66B C61B N58B 108.4(3)
C60B N63B C67B 122.1(3)
C60B N63B C64B 112.9(3)
C67B N63B C64B 123.5(3)
N66B C64B N63B 112.9(2)
N66B C64B C65B 110.9(3)
N63B C64B C65B 110.3(3)
N66B C64B C56B 103.6(3)
N63B C64B C56B 102.1(2)
C65B C64B C56B 116.9(3)
C64B C65B H65D 109.5
C64B C65B H65E 109.5
H65D C65B H65E 109.5
C64B C65B H65F 109.5
H65D C65B H65F 109.5
H65E C65B H65F 109.5
C61B N66B C64B 112.0(3)
C61B N66B C68B 119.3(3)
C64B N66B C68B 121.9(3)
N63B C67B C69B 111.4(3)
N63B C67B H67C 109.3
C69B C67B H67C 109.3
N63B C67B H67D 109.3
C69B C67B H67D 109.3
H67C C67B H67D 108.0
N66B C68B C70B 110.7(3)
N66B C68B H68C 109.5
C70B C68B H68C 109.5
N66B C68B H68D 109.5
C70B C68B H68D 109.5
H68C C68B H68D 108.1
C75B C69B C70B 119.9(3)
C75B C69B C67B 120.5(3)
C70B C69B C67B 119.5(3)
C69B C70B C78B 118.5(3)
C69B C70B C68B 119.6(3)
C78B C70B C68B 121.7(3)
C72B N71B H71D 109.5
C72B N71B H71E 109.5
H71D N71B H71E 109.5
C72B N71B H71R 109.5
H71D N71B H71R 109.5
H71E N71B H71R 109.5
N71B C72B C73B 111.8(3)
N71B C72B H72C 109.2
C73B C72B H72C 109.2
N71B C72B H72D 109.2
C73B C72B H72D 109.2
H72C C72B H72D 107.9
O74B C73B C72B 105.6(3)
O74B C73B H73C 110.6
C72B C73B H73C 110.6
O74B C73B H73D 110.6
C72B C73B H73D 110.6
H73C C73B H73D 108.8
C75B O74B C73B 118.6(3)
O74B C75B C69B 115.8(3)
O74B C75B C76B 123.2(3)
C69B C75B C76B 121.0(3)
C77B C76B C75B 119.1(3)
C77B C76B H76B 120.4
C75B C76B H76B 120.4
C78B C77B C76B 120.7(3)
C78B C77B H77B 119.7
C76B C77B H77B 119.7
O79B C78B C77B 124.0(3)
O79B C78B C70B 115.7(3)
C77B C78B C70B 120.3(3)
C78B O79B C80B 117.1(3)
O79B C80B C81B 106.9(3)
O79B C80B H80C 110.3
C81B C80B H80C 110.3
O79B C80B H80D 110.3
C81B C80B H80D 110.3
H80C C80B H80D 108.6
N82B C81B C80B 111.0(3)
N82B C81B H81C 109.4
C80B C81B H81C 109.4
N82B C81B H81D 109.4
C80B C81B H81D 109.4
H81C C81B H81D 108.0
C81B N82B H82D 109.5
C81B N82B H82E 109.5
H82D N82B H82E 109.5
C81B N82B H82F 109.5
H82D N82B H82F 109.5
H82E N82B H82F 109.5

loop_
_geom_bond_atom_site_label_1
_geom_bond_atom_site_label_2
_geom_bond_distance
N1C C2C 1.499(13)
N1C H1C1 0.9100
N1C H1C2 0.9100
N1C H1C3 0.9100
C2C C3C 1.549(13)
C2C H2C1 0.9900
C2C H2C2 0.9900
C3C O4C 1.446(11)
C3C H3C1 0.9900
C3C H3C2 0.9900
O4C C5A 1.381(5)
N1A C2A 1.491(9)
N1A H1A1 0.9100
N1A H1A2 0.9100
N1A H1A3 0.9100
C2A C3A 1.537(8)
C2A H2A1 0.9900
C2A H2A2 0.9900
C3A H3A1 0.9900
C3A H3A2 0.9900
C5A C6A 1.383(6)
C5A C13A 1.399(5)
C6A C7A 1.374(6)
C6A H6A 0.9500
C7A C8A 1.390(5)
C7A H7A 0.9500
C8A O9A 1.367(5)
C8A C14A 1.407(5)
O9A C10A 1.432(5)
C10A C11A 1.508(6)
C10A H10A 0.9900
C10A H10B 0.9900
C11A N12A 1.495(5)
C11A H11A 0.9900
C11A H11B 0.9900
N12A H12A 0.9100
N12A H12B 0.9100
N12A H12C 0.9100
C13A C14A 1.394(5)
C13A C15A 1.511(6)
C14A C16A 1.520(5)
C15A N17A 1.458(5)
C15A H15A 0.9900
C15A H15B 0.9900
C16A N20A 1.460(4)
C16A H16A 0.9900
C16A H16B 0.9900
N17A C22A 1.369(4)
N17A C18A 1.466(4)
C18A N20A 1.455(4)
C18A C19A 1.521(4)
C18A C26A 1.580(5)
C19A H19A 0.9800
C19A H19B 0.9800
C19A H19C 0.9800
N20A C23A 1.365(4)
O21A C22A 1.237(4)
C22A N25A 1.361(5)
C23A O24A 1.210(4)
C23A N28A 1.389(4)
N25A C29A 1.439(5)
N25A C26A 1.468(4)
C26A N28A 1.463(4)
C26A C27A 1.519(5)
C27A H27A 0.9800
C27A H27B 0.9800
C27A H27C 0.9800
N28A C30A 1.446(4)
C29A N31A 1.453(5)
C29A H29A 0.9900
C29A H29B 0.9900
C30A N33A 1.465(4)
C30A H30A 0.9900
C30A H30B 0.9900
N31A C35A 1.369(4)
N31A C32A 1.444(4)
C32A N33A 1.460(4)
C32A C39A 1.547(5)
C32A H32A 1.0000
N33A C36A 1.361(4)
O34A C35A 1.236(4)
C35A N38A 1.365(5)
C36A O37A 1.234(4)
C36A N40A 1.369(4)
N38A C41A 1.456(4)
N38A C39A 1.467(4)
C39A N40A 1.431(4)
C39A H39A 1.0000
N40A C42A 1.458(4)
C41A N43A 1.431(5)
C41A H41A 0.9900
C41A H41B 0.9900
C42A N45A 1.441(4)
C42A H42A 0.9900
C42A H42B 0.9900
N43A C47A 1.371(5)
N43A C44A 1.452(5)
C44A N45A 1.454(4)
C44A C51A 1.553(5)
C44A H44A 1.0000
N45A C48A 1.377(5)
O46A C47A 1.219(4)
C47A N50A 1.374(5)
C48A O49A 1.223(4)
C48A N52A 1.369(5)
N50A C53A 1.446(5)
N50A C51A 1.456(5)
C51A N52A 1.460(5)
C51A H51A 1.0000
N52A C54A 1.454(5)
C53A N55A 1.448(5)
C53A H53A 0.9900
C53A H53B 0.9900
C54A N58A 1.426(6)
C54A H54A 0.9900
C54A H54B 0.9900
N55A C60A 1.370(5)
N55A C56A 1.467(4)
C56A N58A 1.472(4)
C56A C57A 1.519(5)
C56A C64A 1.578(6)
C57A H57A 0.9800
C57A H57B 0.9800
C57A H57C 0.9800
N58A C61A 1.379(5)
O59A C60A 1.240(4)
C60A N63A 1.337(5)
C61A O62A 1.234(4)
C61A N66A 1.369(5)
N63A C67A 1.459(5)
N63A C64A 1.461(4)
C64A N66A 1.462(4)
C64A C65A 1.526(5)
C65A H65A 0.9800
C65A H65B 0.9800
C65A H65C 0.9800
N66A C68A 1.470(5)
C67A C69A 1.514(4)
C67A H67A 0.9900
C67A H67B 0.9900
C68A C70A 1.530(5)
C68A H68A 0.9900
C68A H68B 0.9900
C69A C70A 1.389(4)
C69A C75A 1.407(5)
C70A C78A 1.403(4)
N71A C72A 1.484(5)
N71A H71A 0.9100
N71A H71B 0.9100
N71A H71C 0.9100
C72A C73A 1.520(5)
C72A H72A 0.9900
C72A H72B 0.9900
C73A O74A 1.418(4)
C73A H73A 0.9900
C73A H73B 0.9900
O74A C75A 1.376(4)
C75A C76A 1.384(5)
C76A C77A 1.396(5)
C76A H76A 0.9500
C77A C78A 1.393(5)
C77A H77A 0.9500
C78A O79A 1.380(4)
O79A C80A 1.434(4)
C80A C81A 1.506(5)
C80A H80A 0.9900
C80A H80B 0.9900
C81A N82A 1.495(5)
C81A H81A 0.9900
C81A H81B 0.9900
N82A H82A 0.9100
N82A H82B 0.9100
N82A H82C 0.9100
N1D C2D 1.505(10)
N1D H1D1 0.9100
N1D H1D2 0.9100
N1D H1D3 0.9100
C2D C3D 1.491(16)
C2D H2D1 0.9900
C2D H2D2 0.9900
C3D O4D 1.439(9)
C3D H3D1 0.9900
C3D H3D2 0.9900
O4D C5B 1.389(5)
N1B C2B 1.503(10)
N1B H1B1 0.9100
N1B H1B2 0.9100
N1B H1B3 0.9100
C2B C3B 1.489(15)
C2B H2B1 0.9900
C2B H2B2 0.9900
C3B H3B1 0.9900
C3B H3B2 0.9900
C5B C6B 1.355(6)
C5B C13B 1.413(5)
C6B C7B 1.403(6)
C6B H6B 0.9500
C7B C8B 1.381(5)
C7B H7B 0.9500
C8B O9B 1.393(4)
C8B C14B 1.399(5)
O9B C10B 1.424(4)
C10B C11B 1.505(6)
C10B H10C 0.9900
C10B H10D 0.9900
C11B N12B 1.486(6)
C11B H11C 0.9900
C11B H11D 0.9900
N12B H12D 0.9100
N12B H12E 0.9100
N12B H12F 0.9100
C13B C14B 1.398(5)
C13B C15B 1.518(5)
C14B C16B 1.516(4)
C15B N17B 1.459(4)
C15B H15C 0.9900
C15B H15D 0.9900
C16B N20B 1.464(4)
C16B H16C 0.9900
C16B H16D 0.9900
N17B C22B 1.353(4)
N17B C18B 1.459(4)
C18B N20B 1.450(4)
C18B C19B 1.528(4)
C18B C26B 1.580(5)
C19B H19D 0.9800
C19B H19E 0.9800
C19B H19F 0.9800
N20B C23B 1.349(4)
O21B C22B 1.228(4)
C22B N25B 1.387(4)
C23B O24B 1.235(4)
C23B N28B 1.383(4)
N25B C29B 1.444(4)
N25B C26B 1.472(4)
C26B N28B 1.468(4)
C26B C27B 1.522(4)
C27B H27D 0.9800
C27B H27E 0.9800
C27B H27F 0.9800
N28B C30B 1.445(4)
C29B N31B 1.445(5)
C29B H29C 0.9900
C29B H29D 0.9900
C30B N33B 1.458(4)
C30B H30C 0.9900
C30B H30D 0.9900
N31B C35B 1.361(4)
N31B C32B 1.451(4)
C32B N33B 1.457(4)
C32B C39B 1.542(5)
C32B H32B 1.0000
N33B C36B 1.384(4)
O34B C35B 1.231(4)
C35B N38B 1.378(5)
C36B O37B 1.217(4)
C36B N40B 1.380(4)
N38B C41B 1.447(4)
N38B C39B 1.458(4)
C39B N40B 1.441(4)
C39B H39B 1.0000
N40B C42B 1.447(4)
C41B N43B 1.443(4)
C41B H41C 0.9900
C41B H41D 0.9900
C42B N45B 1.446(4)
C42B H42C 0.9900
C42B H42D 0.9900
N43B C47B 1.366(4)
N43B C44B 1.441(5)
C44B N45B 1.450(4)
C44B C51B 1.553(5)
C44B H44B 1.0000
N45B C48B 1.369(5)
O46B C47B 1.233(4)
C47B N50B 1.369(4)
C48B O49B 1.215(4)
C48B N52B 1.379(4)
N50B C51B 1.443(5)
N50B C53B 1.459(4)
C51B N52B 1.444(4)
C51B H51B 1.0000
N52B C54B 1.448(5)
C53B N55B 1.444(4)
C53B H53C 0.9900
C53B H53D 0.9900
C54B N58B 1.449(5)
C54B H54C 0.9900
C54B H54D 0.9900
N55B C60B 1.376(4)
N55B C56B 1.463(4)
C56B N58B 1.464(4)
C56B C57B 1.527(4)
C56B C64B 1.582(5)
C57B H57D 0.9800
C57B H57E 0.9800
C57B H57F 0.9800
N58B C61B 1.383(4)
O59B C60B 1.229(4)
C60B N63B 1.354(4)
C61B O62B 1.225(4)
C61B N66B 1.367(5)
N63B C67B 1.451(4)
N63B C64B 1.466(4)
C64B N66B 1.460(4)
C64B C65B 1.525(4)
C65B H65D 0.9800
C65B H65E 0.9800
C65B H65F 0.9800
N66B C68B 1.481(4)
C67B C69B 1.513(4)
C67B H67C 0.9900
C67B H67D 0.9900
C68B C70B 1.502(4)
C68B H68C 0.9900
C68B H68D 0.9900
C69B C75B 1.389(5)
C69B C70B 1.400(4)
C70B C78B 1.416(4)
N71B C72B 1.493(5)
N71B H71D 0.9100
N71B H71E 0.9100
N71B H71R 0.9100
C72B C73B 1.501(5)
C72B H72C 0.9900
C72B H72D 0.9900
C73B O74B 1.425(4)
C73B H73C 0.9900
C73B H73D 0.9900
O74B C75B 1.383(4)
C75B C76B 1.392(4)
C76B C77B 1.392(5)
C76B H76B 0.9500
C77B C78B 1.383(5)
C77B H77B 0.9500
C78B O79B 1.383(4)
O79B C80B 1.434(4)
C80B C81B 1.497(5)
C80B H80C 0.9900
C80B H80D 0.9900
C81B N82B 1.484(5)
C81B H81C 0.9900
C81B H81D 0.9900
N82B H82D 0.9100
N82B H82E 0.9100
N82B H82F 0.9100

loop_
_geom_hbond_atom_site_label_D
_geom_hbond_atom_site_label_H
_geom_hbond_atom_site_label_A
_geom_hbond_distance_DH
_geom_hbond_distance_HA
_geom_hbond_distance_DA
_geom_hbond_angle_DHA
_geom_hbond_site_symmetry_A
N12A H12A Cl1 0.91 2.33 3.234(4) 173 2_646
N12A H12B O4W 0.91 1.96 2.853(5) 167 1_556
N12A H12C Cl3 0.91 2.34 3.160(4) 150 1_556
N71A H71A O59A 0.91 1.91 2.774(4) 159 .
N71A H71C O34A 0.91 2.13 2.923(5) 145 .
N71A H71C O46A 0.91 2.61 3.101(5) 115 .
N82A H82A Cl2 0.91 2.55 3.337(3) 145 .
N82A H82B O37B 0.91 1.92 2.789(4) 160 1_456
N82A H82C O3W 0.91 1.89 2.790(4) 171 1_556
N12B H12D O5W 0.91 2.00 2.870(5) 159 1_554
N12B H12F O7W 0.91 1.86 2.762(6) 171 .
N71B H71D O34B 0.91 2.19 2.970(4) 143 .
N71B H71D O46B 0.91 2.54 3.047(4) 116 .
N71B H71R O59B 0.91 1.89 2.769(4) 161 .
N82B H82E O37A 0.91 1.90 2.790(4) 165 1_654
N82B H82F Cl1 0.91 2.47 3.240(3) 143 1_655

loop_
_geom_torsion_atom_site_label_1
_geom_torsion_atom_site_label_2
_geom_torsion_atom_site_label_3
_geom_torsion_atom_site_label_4
_geom_torsion
N1C C2C C3C O4C -68.5(14)
C2C C3C O4C C5A 164.7(8)
C3C O4C C5A C6A 8.4(10)
C3C O4C C5A C13A -170.8(9)
O4C C5A C6A C7A 178.3(4)
C13A C5A C6A C7A -2.5(6)
C5A C6A C7A C8A -0.7(7)
C6A C7A C8A O9A -177.2(4)
C6A C7A C8A C14A 3.0(6)
C7A C8A O9A C10A -1.9(6)
C14A C8A O9A C10A 177.9(3)
C8A O9A C10A C11A 177.5(3)
O9A C10A C11A N12A -64.8(4)
O4C C5A C13A C14A -177.6(3)
C6A C5A C13A C14A 3.1(6)
O4C C5A C13A C15A 1.7(5)
C6A C5A C13A C15A -177.5(4)
C5A C13A C14A C8A -0.7(5)
C15A C13A C14A C8A 179.9(3)
C5A C13A C14A C16A -179.9(3)
C15A C13A C14A C16A 0.8(5)
O9A C8A C14A C13A 177.9(3)
C7A C8A C14A C13A -2.3(5)
O9A C8A C14A C16A -2.9(5)
C7A C8A C14A C16A 176.9(3)
C14A C13A C15A N17A -61.9(4)
C5A C13A C15A N17A 118.8(4)
C13A C14A C16A N20A 60.5(4)
C8A C14A C16A N20A -118.7(4)
C13A C15A N17A C22A -79.8(4)
C13A C15A N17A C18A 77.9(4)
C22A N17A C18A N20A 104.5(3)
C15A N17A C18A N20A -55.3(4)
C22A N17A C18A C19A -131.4(3)
C15A N17A C18A C19A 68.9(4)
C22A N17A C18A C26A -6.0(3)
C15A N17A C18A C26A -165.8(3)
N17A C18A N20A C23A -114.8(3)
C19A C18A N20A C23A 120.8(3)
C26A C18A N20A C23A -4.1(3)
N17A C18A N20A C16A 56.2(4)
C19A C18A N20A C16A -68.2(4)
C26A C18A N20A C16A 166.9(3)
C14A C16A N20A C23A 91.7(4)
C14A C16A N20A C18A -78.5(4)
C15A N17A C22A O21A -14.4(5)
C18A N17A C22A O21A -174.3(3)
C15A N17A C22A N25A 166.9(3)
C18A N17A C22A N25A 7.0(4)
C18A N20A C23A O24A -174.0(3)
C16A N20A C23A O24A 15.0(5)
C18A N20A C23A N28A 4.5(3)
C16A N20A C23A N28A -166.5(3)
O21A C22A N25A C29A -10.8(5)
N17A C22A N25A C29A 167.9(3)
O21A C22A N25A C26A 176.2(3)
N17A C22A N25A C26A -5.1(4)
C22A N25A C26A N28A -107.3(3)
C29A N25A C26A N28A 80.1(4)
C22A N25A C26A C27A 124.8(3)
C29A N25A C26A C27A -47.8(4)
C22A N25A C26A C18A 1.3(3)
C29A N25A C26A C18A -171.4(3)
N20A C18A C26A N28A 2.1(3)
N17A C18A C26A N28A 118.5(3)
C19A C18A C26A N28A -119.3(3)
N20A C18A C26A N25A -113.7(3)
N17A C18A C26A N25A 2.7(3)
C19A C18A C26A N25A 124.9(3)
N20A C18A C26A C27A 124.7(3)
N17A C18A C26A C27A -118.9(3)
C19A C18A C26A C27A 3.3(4)
O24A C23A N28A C30A 14.0(4)
N20A C23A N28A C30A -164.5(3)
O24A C23A N28A C26A 175.6(3)
N20A C23A N28A C26A -2.9(3)
N25A C26A N28A C23A 108.4(3)
C27A C26A N28A C23A -123.9(3)
C18A C26A N28A C23A 0.3(3)
N25A C26A N28A C30A -91.0(4)
C27A C26A N28A C30A 36.7(4)
C18A C26A N28A C30A 160.9(3)
C22A N25A C29A N31A 113.9(4)
C26A N25A C29A N31A -74.0(4)
C23A N28A C30A N33A -113.7(3)
C26A N28A C30A N33A 86.9(4)
N25A C29A N31A C35A -113.2(4)
N25A C29A N31A C32A 82.6(4)
C35A N31A C32A N33A 100.7(3)
C29A N31A C32A N33A -93.5(4)
C35A N31A C32A C39A -9.6(4)
C29A N31A C32A C39A 156.1(3)
N31A C32A N33A C36A -126.8(3)
C39A C32A N33A C36A -15.7(3)
N31A C32A N33A C30A 83.9(4)
C39A C32A N33A C30A -165.0(3)
N28A C30A N33A C36A 138.1(3)
N28A C30A N33A C32A -75.7(4)
C32A N31A C35A O34A -176.4(4)
C29A N31A C35A O34A 17.8(6)
C32A N31A C35A N38A 1.1(4)
C29A N31A C35A N38A -164.7(3)
C32A N33A C36A O37A -168.4(3)
C30A N33A C36A O37A -19.3(5)
C32A N33A C36A N40A 11.1(4)
C30A N33A C36A N40A 160.2(3)
O34A C35A N38A C41A -23.4(6)
N31A C35A N38A C41A 159.1(3)
O34A C35A N38A C39A -173.8(4)
N31A C35A N38A C39A 8.7(4)
C35A N38A C39A N40A -125.2(3)
C41A N38A C39A N40A 84.3(4)
C35A N38A C39A C32A -14.0(4)
C41A N38A C39A C32A -164.4(3)
N31A C32A C39A N40A 132.8(3)
N33A C32A C39A N40A 14.1(3)
N31A C32A C39A N38A 13.6(3)
N33A C32A C39A N38A -105.1(3)
O37A C36A N40A C39A 178.6(3)
N33A C36A N40A C39A -0.9(4)
O37A C36A N40A C42A -4.3(5)
N33A C36A N40A C42A 176.2(3)
N38A C39A N40A C36A 101.9(3)
C32A C39A N40A C36A -8.8(4)
N38A C39A N40A C42A -75.2(4)
C32A C39A N40A C42A 174.1(3)
C35A N38A C41A N43A 118.6(4)
C39A N38A C41A N43A -93.9(4)
C36A N40A C42A N45A -94.5(4)
C39A N40A C42A N45A 82.2(4)
N38A C41A N43A C47A -100.0(4)
N38A C41A N43A C44A 84.3(4)
C47A N43A C44A N45A 112.1(4)
C41A N43A C44A N45A -71.9(4)
C47A N43A C44A C51A 0.7(4)
C41A N43A C44A C51A 176.7(3)
N40A C42A N45A C48A 109.0(4)
N40A C42A N45A C44A -90.5(4)
N43A C44A N45A C48A -118.1(4)
C51A C44A N45A C48A -7.2(4)
N43A C44A N45A C42A 79.9(4)
C51A C44A N45A C42A -169.2(3)
C41A N43A C47A O46A -0.9(6)
C44A N43A C47A O46A 175.1(3)
C41A N43A C47A N50A -179.2(3)
C44A N43A C47A N50A -3.2(4)
C42A N45A C48A O49A -6.7(6)
C44A N45A C48A O49A -169.5(4)
C42A N45A C48A N52A 173.5(3)
C44A N45A C48A N52A 10.8(4)
O46A C47A N50A C53A 2.7(6)
N43A C47A N50A C53A -179.1(3)
O46A C47A N50A C51A -173.8(4)
N43A C47A N50A C51A 4.5(4)
C47A N50A C51A N52A -115.8(3)
C53A N50A C51A N52A 67.8(4)
C47A N50A C51A C44A -3.9(4)
C53A N50A C51A C44A 179.6(3)
N43A C44A C51A N50A 1.8(3)
N45A C44A C51A N50A -117.7(3)
N43A C44A C51A N52A 120.8(3)
N45A C44A C51A N52A 1.2(4)
O49A C48A N52A C54A 7.9(6)
N45A C48A N52A C54A -172.4(3)
O49A C48A N52A C51A 170.4(4)
N45A C48A N52A C51A -9.8(4)
N50A C51A N52A C48A 117.0(4)
C44A C51A N52A C48A 5.1(4)
N50A C51A N52A C54A -81.0(4)
C44A C51A N52A C54A 167.1(4)
C47A N50A C53A N55A 102.1(4)
C51A N50A C53A N55A -81.9(4)
C48A N52A C54A N58A -102.1(4)
C51A N52A C54A N58A 97.6(4)
N50A C53A N55A C60A -75.4(4)
N50A C53A N55A C56A 94.0(4)
C60A N55A C56A N58A 95.5(4)
C53A N55A C56A N58A -74.6(4)
C60A N55A C56A C57A -137.7(3)
C53A N55A C56A C57A 52.1(5)
C60A N55A C56A C64A -12.9(3)
C53A N55A C56A C64A 177.0(3)
N52A C54A N58A C61A 98.8(4)
N52A C54A N58A C56A -82.8(4)
N55A C56A N58A C61A -117.5(3)
C57A C56A N58A C61A 115.6(4)
C64A C56A N58A C61A -9.0(4)
N55A C56A N58A C54A 64.0(5)
C57A C56A N58A C54A -62.9(5)
C64A C56A N58A C54A 172.5(3)
C53A N55A C60A O59A -3.8(5)
C56A N55A C60A O59A -174.8(3)
C53A N55A C60A N63A 179.0(3)
C56A N55A C60A N63A 8.0(4)
C54A N58A C61A O62A 1.6(6)
C56A N58A C61A O62A -177.0(3)
C54A N58A C61A N66A -180.0(3)
C56A N58A C61A N66A 1.5(4)
O59A C60A N63A C67A 15.9(5)
N55A C60A N63A C67A -167.0(3)
O59A C60A N63A C64A -175.8(3)
N55A C60A N63A C64A 1.3(4)
C60A N63A C64A N66A -119.7(3)
C67A N63A C64A N66A 48.6(5)
C60A N63A C64A C65A 115.9(3)
C67A N63A C64A C65A -75.8(4)
C60A N63A C64A C56A -9.0(3)
C67A N63A C64A C56A 159.3(3)
N55A C56A C64A N63A 12.3(3)
N58A C56A C64A N63A -105.1(3)
C57A C56A C64A N63A 133.8(3)
N55A C56A C64A N66A 130.0(3)
N58A C56A C64A N66A 12.5(3)
C57A C56A C64A N66A -108.5(3)
N55A C56A C64A C65A -107.9(3)
N58A C56A C64A C65A 134.6(3)
C57A C56A C64A C65A 13.5(4)
O62A C61A N66A C64A -173.8(3)
N58A C61A N66A C64A 7.8(4)
O62A C61A N66A C68A -22.4(5)
N58A C61A N66A C68A 159.1(3)
N63A C64A N66A C61A 96.8(4)
C65A C64A N66A C61A -139.1(3)
C56A C64A N66A C61A -12.9(3)
N63A C64A N66A C68A -53.9(4)
C65A C64A N66A C68A 70.3(4)
C56A C64A N66A C68A -163.6(3)
C60A N63A C67A C69A 91.2(4)
C64A N63A C67A C69A -76.0(4)
C61A N66A C68A C70A -66.5(4)
C64A N66A C68A C70A 81.7(4)
N63A C67A C69A C70A 71.7(4)
N63A C67A C69A C75A -106.9(4)
C75A C69A C70A C78A -5.7(6)
C67A C69A C70A C78A 175.6(4)
C75A C69A C70A C68A 168.5(4)
C67A C69A C70A C68A -10.1(5)
N66A C68A C70A C69A -59.2(5)
N66A C68A C70A C78A 115.0(4)
N71A C72A C73A O74A 65.3(4)
C72A C73A O74A C75A -172.7(3)
C73A O74A C75A C76A -16.5(5)
C73A O74A C75A C69A 163.9(3)
C70A C69A C75A O74A -176.8(3)
C67A C69A C75A O74A 1.9(5)
C70A C69A C75A C76A 3.6(6)
C67A C69A C75A C76A -177.8(3)
O74A C75A C76A C77A -179.4(3)
C69A C75A C76A C77A 0.2(6)
C75A C76A C77A C78A -1.8(6)
C76A C77A C78A O79A -179.1(4)
C76A C77A C78A C70A -0.4(6)
C69A C70A C78A O79A -177.1(3)
C68A C70A C78A O79A 8.8(6)
C69A C70A C78A C77A 4.1(6)
C68A C70A C78A C77A -170.0(4)
C77A C78A O79A C80A -17.1(5)
C70A C78A O79A C80A 164.2(3)
C78A O79A C80A C81A -170.5(3)
O79A C80A C81A N82A 68.9(4)
N1D C2D C3D O4D 60(3)
C2D C3D O4D C5B -168.5(14)
C3D O4D C5B C6B -1(2)
C3D O4D C5B C13B 178(2)
O4D C5B C6B C7B -179.6(4)
C13B C5B C6B C7B 1.5(6)
C5B C6B C7B C8B -0.3(6)
C6B C7B C8B O9B 178.5(4)
C6B C7B C8B C14B -1.6(6)
C7B C8B O9B C10B 5.0(5)
C14B C8B O9B C10B -174.9(3)
C8B O9B C10B C11B 177.0(3)
O9B C10B C11B N12B 65.9(4)
C6B C5B C13B C14B -0.7(5)
O4D C5B C13B C14B -179.7(3)
C6B C5B C13B C15B 179.3(4)
O4D C5B C13B C15B 0.3(5)
C5B C13B C14B C8B -1.2(5)
C15B C13B C14B C8B 178.8(3)
C5B C13B C14B C16B 177.5(3)
C15B C13B C14B C16B -2.6(5)
C7B C8B C14B C13B 2.3(5)
O9B C8B C14B C13B -177.8(3)
C7B C8B C14B C16B -176.3(3)
O9B C8B C14B C16B 3.6(5)
C14B C13B C15B N17B 63.2(4)
C5B C13B C15B N17B -116.8(3)
C13B C14B C16B N20B -59.5(4)
C8B C14B C16B N20B 119.1(3)
C13B C15B N17B C22B 81.0(4)
C13B C15B N17B C18B -77.1(4)
C22B N17B C18B N20B -105.1(3)
C15B N17B C18B N20B 54.6(4)
C22B N17B C18B C19B 130.1(3)
C15B N17B C18B C19B -70.2(4)
C22B N17B C18B C26B 5.3(3)
C15B N17B C18B C26B 164.9(3)
N17B C18B N20B C23B 113.7(3)
C19B C18B N20B C23B -120.8(3)
C26B C18B N20B C23B 3.4(3)
N17B C18B N20B C16B -56.6(4)
C19B C18B N20B C16B 68.8(4)
C26B C18B N20B C16B -167.0(3)
C14B C16B N20B C23B -90.4(3)
C14B C16B N20B C18B 79.1(4)
C18B N17B C22B O21B 174.6(3)
C15B N17B C22B O21B 14.7(5)
C18B N17B C22B N25B -6.1(4)
C15B N17B C22B N25B -165.9(3)
C18B N20B C23B O24B 175.6(3)
C16B N20B C23B O24B -14.1(5)
C18B N20B C23B N28B -3.9(3)
C16B N20B C23B N28B 166.4(3)
O21B C22B N25B C29B 11.2(5)
N17B C22B N25B C29B -168.2(3)
O21B C22B N25B C26B -176.4(3)
N17B C22B N25B C26B 4.2(4)
C22B N25B C26B N28B 107.8(3)
C29B N25B C26B N28B -80.1(4)
C22B N25B C26B C27B -125.1(3)
C29B N25B C26B C27B 46.9(4)
C22B N25B C26B C18B -0.9(3)
C29B N25B C26B C18B 171.2(3)
N20B C18B C26B N28B -1.5(3)
N17B C18B C26B N28B -118.6(2)
C19B C18B C26B N28B 119.2(3)
N20B C18B C26B N25B 114.6(2)
N17B C18B C26B N25B -2.4(3)
C19B C18B C26B N25B -124.6(3)
N20B C18B C26B C27B -123.7(3)
N17B C18B C26B C27B 119.2(3)
C19B C18B C26B C27B -3.0(4)
O24B C23B N28B C30B -12.8(4)
N20B C23B N28B C30B 166.7(3)
O24B C23B N28B C26B -176.8(3)
N20B C23B N28B C26B 2.7(3)
N25B C26B N28B C23B -109.4(3)
C27B C26B N28B C23B 123.9(3)
C18B C26B N28B C23B -0.6(3)
N25B C26B N28B C30B 87.6(3)
C27B C26B N28B C30B -39.1(4)
C18B C26B N28B C30B -163.6(3)
C22B N25B C29B N31B -113.1(3)
C26B N25B C29B N31B 75.5(4)
C23B N28B C30B N33B 113.9(3)
C26B N28B C30B N33B -84.4(4)
N25B C29B N31B C35B 112.6(4)
N25B C29B N31B C32B -82.0(4)
C35B N31B C32B N33B -101.0(3)
C29B N31B C32B N33B 92.1(4)
C35B N31B C32B C39B 9.8(4)
C29B N31B C32B C39B -157.1(3)
N31B C32B N33B C36B 124.8(3)
C39B C32B N33B C36B 13.7(3)
N31B C32B N33B C30B -86.4(3)
C39B C32B N33B C30B 162.5(3)
N28B C30B N33B C36B -135.4(3)
N28B C30B N33B C32B 78.2(4)
C29B N31B C35B O34B -16.8(6)
C32B N31B C35B O34B 176.3(3)
C29B N31B C35B N38B 163.4(3)
C32B N31B C35B N38B -3.4(4)
C32B N33B C36B O37B 171.2(3)
C30B N33B C36B O37B 21.9(5)
C32B N33B C36B N40B -8.4(3)
C30B N33B C36B N40B -157.7(3)
O34B C35B N38B C41B 16.3(5)
N31B C35B N38B C41B -164.0(3)
O34B C35B N38B C39B 175.1(3)
N31B C35B N38B C39B -5.1(4)
C35B N38B C39B N40B 122.0(3)
C41B N38B C39B N40B -79.7(4)
C35B N38B C39B C32B 10.7(3)
C41B N38B C39B C32B 169.0(3)
N31B C32B C39B N40B -130.9(3)
N33B C32B C39B N40B -13.3(3)
N31B C32B C39B N38B -11.8(3)
N33B C32B C39B N38B 105.9(3)
O37B C36B N40B C39B 179.2(3)
N33B C36B N40B C39B -1.2(4)
O37B C36B N40B C42B 1.2(5)
N33B C36B N40B C42B -179.2(3)
N38B C39B N40B C36B -101.5(3)
C32B C39B N40B C36B 9.4(3)
N38B C39B N40B C42B 76.5(4)
C32B C39B N40B C42B -172.5(3)
C35B N38B C41B N43B -114.6(4)
C39B N38B C41B N43B 89.2(4)
C36B N40B C42B N45B 91.8(4)
C39B N40B C42B N45B -86.0(4)
N38B C41B N43B C47B 103.2(4)
N38B C41B N43B C44B -85.3(4)
C47B N43B C44B N45B -113.1(3)
C41B N43B C44B N45B 74.7(4)
C47B N43B C44B C51B -1.9(4)
C41B N43B C44B C51B -174.1(3)
N40B C42B N45B C48B -108.5(4)
N40B C42B N45B C44B 88.7(4)
N43B C44B N45B C48B 118.0(3)
C51B C44B N45B C48B 6.7(4)
N43B C44B N45B C42B -77.9(4)
C51B C44B N45B C42B 170.8(3)
C44B N43B C47B O46B -174.5(3)
C41B N43B C47B O46B -2.2(5)
C44B N43B C47B N50B 4.0(4)
C41B N43B C47B N50B 176.3(3)
C42B N45B C48B O49B 6.4(5)
C44B N45B C48B O49B 171.0(3)
C42B N45B C48B N52B -173.9(3)
C44B N45B C48B N52B -9.3(4)
O46B C47B N50B C51B 173.9(3)
N43B C47B N50B C51B -4.6(4)
O46B C47B N50B C53B -3.1(5)
N43B C47B N50B C53B 178.4(3)
C47B N50B C51B N52B 115.8(3)
C53B N50B C51B N52B -67.1(4)
C47B N50B C51B C44B 3.2(4)
C53B N50B C51B C44B -179.7(3)
N43B C44B C51B N50B -0.8(3)
N45B C44B C51B N50B 119.0(3)
N43B C44B C51B N52B -121.4(3)
N45B C44B C51B N52B -1.7(3)
O49B C48B N52B C51B -172.3(3)
N45B C48B N52B C51B 8.0(4)
O49B C48B N52B C54B -7.7(5)
N45B C48B N52B C54B 172.6(3)
N50B C51B N52B C48B -115.8(3)
C44B C51B N52B C48B -3.7(4)
N50B C51B N52B C54B 80.3(4)
C44B C51B N52B C54B -167.5(3)
C47B N50B C53B N55B -102.3(4)
C51B N50B C53B N55B 81.0(4)
C48B N52B C54B N58B 101.5(4)
C51B N52B C54B N58B -96.0(4)
N50B C53B N55B C60B 75.9(4)
N50B C53B N55B C56B -94.4(4)
C60B N55B C56B N58B -95.4(3)
C53B N55B C56B N58B 75.5(4)
C60B N55B C56B C57B 137.7(3)
C53B N55B C56B C57B -51.4(4)
C60B N55B C56B C64B 13.0(3)
C53B N55B C56B C64B -176.1(3)
N52B C54B N58B C61B -99.3(4)
N52B C54B N58B C56B 82.1(4)
N55B C56B N58B C61B 117.4(3)
C57B C56B N58B C61B -115.4(3)
C64B C56B N58B C61B 8.3(3)
N55B C56B N58B C54B -63.9(4)
C57B C56B N58B C54B 63.3(4)
C64B C56B N58B C54B -173.0(3)
C53B N55B C60B O59B 3.1(5)
C56B N55B C60B O59B 174.9(3)
C53B N55B C60B N63B 179.7(3)
C56B N55B C60B N63B -8.6(4)
C54B N58B C61B O62B -2.0(5)
C56B N58B C61B O62B 176.8(3)
C54B N58B C61B N66B -179.8(3)
C56B N58B C61B N66B -1.1(4)
O59B C60B N63B C67B -17.6(5)
N55B C60B N63B C67B 166.0(3)
O59B C60B N63B C64B 176.0(3)
N55B C60B N63B C64B -0.5(3)
C60B N63B C64B N66B 118.8(3)
C67B N63B C64B N66B -47.5(4)
C60B N63B C64B C65B -116.7(3)
C67B N63B C64B C65B 77.1(3)
C60B N63B C64B C56B 8.2(3)
C67B N63B C64B C56B -158.0(3)
N55B C56B C64B N66B -129.5(2)
N58B C56B C64B N66B -11.8(3)
C57B C56B C64B N66B 108.7(3)
N55B C56B C64B N63B -12.1(3)
N58B C56B C64B N63B 105.6(3)
C57B C56B C64B N63B -133.9(3)
N55B C56B C64B C65B 108.3(3)
N58B C56B C64B C65B -134.0(3)
C57B C56B C64B C65B -13.6(4)
O62B C61B N66B C64B 174.5(3)
N58B C61B N66B C64B -7.7(4)
O62B C61B N66B C68B 22.8(5)
N58B C61B N66B C68B -159.3(3)
N63B C64B N66B C61B -97.2(3)
C65B C64B N66B C61B 138.6(3)
C56B C64B N66B C61B 12.4(3)
N63B C64B N66B C68B 53.6(4)
C65B C64B N66B C68B -70.6(4)
C56B C64B N66B C68B 163.2(3)
C60B N63B C67B C69B -90.3(4)
C64B N63B C67B C69B 74.7(4)
C61B N66B C68B C70B 66.2(4)
C64B N66B C68B C70B -82.5(4)
N63B C67B C69B C75B 105.8(4)
N63B C67B C69B C70B -71.2(4)
C75B C69B C70B C78B 7.9(5)
C67B C69B C70B C78B -175.1(3)
C75B C69B C70B C68B -167.3(3)
C67B C69B C70B C68B 9.7(5)
N66B C68B C70B C69B 59.7(4)
N66B C68B C70B C78B -115.4(3)
N71B C72B C73B O74B -65.3(4)
C72B C73B O74B C75B 174.3(3)
C73B O74B C75B C69B -165.5(3)
C73B O74B C75B C76B 14.8(5)
C70B C69B C75B O74B 175.5(3)
C67B C69B C75B O74B -1.5(5)
C70B C69B C75B C76B -4.8(5)
C67B C69B C75B C76B 178.2(3)
O74B C75B C76B C77B 179.3(3)
C69B C75B C76B C77B -0.4(5)
C75B C76B C77B C78B 2.3(5)
C76B C77B C78B O79B 179.1(3)
C76B C77B C78B C70B 0.9(5)
C69B C70B C78B O79B 175.6(3)
C68B C70B C78B O79B -9.2(5)
C69B C70B C78B C77B -6.0(5)
C68B C70B C78B C77B 169.1(3)
C77B C78B O79B C80B 16.1(5)
C70B C78B O79B C80B -165.7(3)
C78B O79B C80B C81B 173.2(3)
O79B C80B C81B N82B -68.0(4)
